data_7720298
loop_
_publ_author_name
'Eilers, Marcel'
'Geik, Dennis'
'Schmidtmann, Marc'
'Doye, Sven'
'Beckhaus, R&#xfc;diger'

_publ_section_title
;
 Expanding the reactivity of Rosenthal's reagent to cyclopropenes and
 allenes.
;
_journal_issue 13
_journal_name_full 'Dalton transactions (Cambridge, England : 2003)'
_journal_page_first 5151
_journal_page_last 5160
_journal_paper_doi 10.1039/d6dt00059b
_journal_volume 55
_journal_year 2026
_chemical_formula_structural Ti(C5H5)2(C30H24)
_chemical_formula_sum 'C40 H34 Ti'
_chemical_formula_weight 562.57
_space_group_crystal_system tetragonal
_space_group_IT_number 78
_space_group_name_Hall 'P 4cw'
_space_group_name_H-M_alt 'P 43'
_atom_sites_solution_hydrogens difmap
_atom_sites_solution_primary direct
_atom_sites_solution_secondary difmap
_audit_creation_method SHELXL-2018/3
_audit_update_record
;
2025-07-07 deposited with the CCDC.	2026-02-18 downloaded from the CCDC.
;
_cell_angle_alpha 90
_cell_angle_beta 90
_cell_angle_gamma 90
_cell_formula_units_Z 16
_cell_length_a 22.1525(4)
_cell_length_b 22.1525(4)
_cell_length_c 24.1648(8)
_cell_measurement_reflns_used 9882
_cell_measurement_temperature 100(2)
_cell_measurement_theta_max 74.38
_cell_measurement_theta_min 2.70
_cell_volume 11858.5(5)
_computing_cell_refinement 'Bruker SAINT V8.40B'
_computing_data_collection 'Bruker APEX3'
_computing_data_reduction 'Bruker SAINT V8.40B'
_computing_structure_refinement 'SHELXL-2018/3 (Sheldrick, 2018)'
_computing_structure_solution 'SHELXS-2013/1 (Sheldrick, 2013)'
_diffrn_ambient_temperature 100(2)
_diffrn_measured_fraction_theta_full 1.000
_diffrn_measured_fraction_theta_max 0.999
_diffrn_measurement_device_type 'Bruker Photon III CPAD'
_diffrn_measurement_method '\f and \w scans'
_diffrn_radiation_type CuK\a
_diffrn_radiation_wavelength 1.54178
_diffrn_reflns_av_R_equivalents 0.1046
_diffrn_reflns_av_unetI/netI 0.0519
_diffrn_reflns_Laue_measured_fraction_full 1.000
_diffrn_reflns_Laue_measured_fraction_max 0.999
_diffrn_reflns_limit_h_max 27
_diffrn_reflns_limit_h_min -27
_diffrn_reflns_limit_k_max 24
_diffrn_reflns_limit_k_min -27
_diffrn_reflns_limit_l_max 29
_diffrn_reflns_limit_l_min -30
_diffrn_reflns_number 200918
_diffrn_reflns_point_group_measured_fraction_full 1.000
_diffrn_reflns_point_group_measured_fraction_max 0.997
_diffrn_reflns_theta_full 67.679
_diffrn_reflns_theta_max 74.493
_diffrn_reflns_theta_min 2.706
_diffrn_source 'I\mS microfocus'
_exptl_absorpt_coefficient_mu 2.633
_exptl_absorpt_correction_T_max 1.0000
_exptl_absorpt_correction_T_min 0.8740
_exptl_absorpt_correction_type multi-scan
_exptl_absorpt_process_details 'SADABS-2016/2 (Sheldrick)'
_exptl_crystal_colour red
_exptl_crystal_density_diffrn 1.260
_exptl_crystal_description block
_exptl_crystal_F_000 4736
_exptl_crystal_size_max 0.080
_exptl_crystal_size_mid 0.050
_exptl_crystal_size_min 0.050
_refine_diff_density_max 1.763
_refine_diff_density_min -0.454
_refine_diff_density_rms 0.092
_refine_ls_abs_structure_details
;
 Refined as an inversion twin.
;
_refine_ls_abs_structure_Flack 0.082(8)
_refine_ls_extinction_method none
_refine_ls_goodness_of_fit_ref 1.097
_refine_ls_hydrogen_treatment constr
_refine_ls_matrix_type full
_refine_ls_number_parameters 1478
_refine_ls_number_reflns 24181
_refine_ls_number_restraints 1
_refine_ls_restrained_S_all 1.097
_refine_ls_R_factor_all 0.0822
_refine_ls_R_factor_gt 0.0681
_refine_ls_shift/su_max 0.001
_refine_ls_shift/su_mean 0.000
_refine_ls_structure_factor_coef Fsqd
_refine_ls_weighting_details 'w=1/[\s^2^(Fo^2^)+(0.1000P)^2^+8.0000P] where P=(Fo^2^+2Fc^2^)/3'
_refine_ls_weighting_scheme calc
_refine_ls_wR_factor_gt 0.1675
_refine_ls_wR_factor_ref 0.1787
_reflns_Friedel_coverage 0.949
_reflns_Friedel_fraction_full 1.000
_reflns_Friedel_fraction_max 0.996
_reflns_number_gt 20445
_reflns_number_total 24181
_reflns_threshold_expression 'I > 2\s(I)'
_cod_data_source_file d6dt00059b2.cif
_cod_data_source_block 5l
_cod_depositor_comments 'Adding full bibliography for 7720284--7720301.cif.'
_cod_original_cell_volume 11858.5(6)
_cod_database_code 7720298
_shelx_shelxl_version_number 2018/3
_shelx_space_group_comment
;
The symmetry employed for this shelxl refinement is uniquely defined
by the following loop, which should always be used as a source of
symmetry information in preference to the above space-group names.
They are only intended as comments.
;
_shelx_estimated_absorpt_t_min 0.817
_shelx_estimated_absorpt_t_max 0.880

loop_
_space_group_symop_operation_xyz
'x, y, z'
'-x, -y, z+1/2'
'-y, x, z+3/4'
'y, -x, z+1/4'

loop_
_atom_site_label
_atom_site_type_symbol
_atom_site_fract_x
_atom_site_fract_y
_atom_site_fract_z
_atom_site_U_iso_or_equiv
_atom_site_adp_type
_atom_site_occupancy
_atom_site_site_symmetry_order
_atom_site_calc_flag
_atom_site_refinement_flags_posn
_atom_site_refinement_flags_adp
_atom_site_refinement_flags_occupancy
_atom_site_disorder_assembly
_atom_site_disorder_group
Ti1 Ti 0.43859(5) 0.99409(5) 0.55054(4) 0.0241(2) Uani 1 1 d . . . . .
C1 C 0.4330(3) 0.9878(3) 0.6480(3) 0.0289(13) Uani 1 1 d . . . . .
H1 H 0.405158 0.960847 0.664873 0.035 Uiso 1 1 calc R U . . .
C2 C 0.4223(3) 1.0485(3) 0.6337(3) 0.0305(13) Uani 1 1 d . . . . .
H2 H 0.385515 1.069841 0.638968 0.037 Uiso 1 1 calc R U . . .
C3 C 0.4756(3) 1.0721(3) 0.6101(3) 0.0318(14) Uani 1 1 d . . . . .
H3 H 0.480857 1.111879 0.596278 0.038 Uiso 1 1 calc R U . . .
C4 C 0.5191(3) 1.0266(3) 0.6108(3) 0.0329(14) Uani 1 1 d . . . . .
H4 H 0.559614 1.030679 0.598472 0.039 Uiso 1 1 calc R U . . .
C5 C 0.4937(3) 0.9745(3) 0.6325(3) 0.0308(13) Uani 1 1 d . . . . .
H5 H 0.513266 0.936544 0.636288 0.037 Uiso 1 1 calc R U . . .
C6 C 0.4384(3) 0.9413(3) 0.4654(3) 0.0322(13) Uani 1 1 d . . . . .
H6 H 0.404894 0.916261 0.456643 0.039 Uiso 1 1 calc R U . . .
C7 C 0.4441(3) 1.0032(3) 0.4521(3) 0.0337(14) Uani 1 1 d . . . . .
H7 H 0.415689 1.027143 0.432375 0.040 Uiso 1 1 calc R U . . .
C8 C 0.4996(3) 1.0226(3) 0.4736(3) 0.0331(14) Uani 1 1 d . . . . .
H8 H 0.514869 1.062688 0.472081 0.040 Uiso 1 1 calc R U . . .
C9 C 0.5293(3) 0.9724(3) 0.4981(3) 0.0315(13) Uani 1 1 d . . . . .
H9 H 0.568303 0.972456 0.514376 0.038 Uiso 1 1 calc R U . . .
C10 C 0.4906(3) 0.9232(3) 0.4937(3) 0.0300(13) Uani 1 1 d . . . . .
H10 H 0.498330 0.883846 0.507526 0.036 Uiso 1 1 calc R U . . .
C11 C 0.3102(3) 0.9553(3) 0.5624(3) 0.0335(14) Uani 1 1 d . . . . .
H11A H 0.277241 0.925955 0.555733 0.040 Uiso 1 1 calc R U . . .
H11B H 0.302108 0.975860 0.597984 0.040 Uiso 1 1 calc R U . . .
C12 C 0.3706(3) 0.9218(3) 0.5657(3) 0.0305(13) Uani 1 1 d . . . . .
C13 C 0.3705(3) 0.8612(3) 0.5721(3) 0.0277(12) Uani 1 1 d . . . . .
C14 C 0.4258(3) 0.8242(3) 0.5838(3) 0.0276(12) Uani 1 1 d . . . . .
C15 C 0.4545(3) 0.8266(3) 0.6358(3) 0.0293(13) Uani 1 1 d . . . . .
H15 H 0.439725 0.853452 0.663350 0.035 Uiso 1 1 calc R U . . .
C16 C 0.5035(3) 0.7906(3) 0.6472(3) 0.0334(14) Uani 1 1 d . . . . .
H16 H 0.522388 0.793001 0.682396 0.040 Uiso 1 1 calc R U . . .
C17 C 0.5256(3) 0.7510(3) 0.6080(3) 0.0376(16) Uani 1 1 d . . . . .
H17 H 0.559434 0.726214 0.616204 0.045 Uiso 1 1 calc R U . . .
C18 C 0.4978(3) 0.7478(3) 0.5562(3) 0.0348(15) Uani 1 1 d . . . . .
H18 H 0.513262 0.721287 0.528764 0.042 Uiso 1 1 calc R U . . .
C19 C 0.4478(3) 0.7830(3) 0.5448(3) 0.0327(13) Uani 1 1 d . . . . .
H19 H 0.428110 0.779153 0.510086 0.039 Uiso 1 1 calc R U . . .
C20 C 0.3146(3) 0.8221(3) 0.5681(3) 0.0286(13) Uani 1 1 d . . . . .
C21 C 0.2984(3) 0.7833(3) 0.6114(3) 0.0374(15) Uani 1 1 d . . . . .
H21 H 0.321032 0.783223 0.644781 0.045 Uiso 1 1 calc R U . . .
C22 C 0.2492(3) 0.7446(3) 0.6053(4) 0.0436(18) Uani 1 1 d . . . . .
H22 H 0.239257 0.718123 0.634838 0.052 Uiso 1 1 calc R U . . .
C23 C 0.2145(3) 0.7436(3) 0.5579(4) 0.0438(18) Uani 1 1 d . . . . .
H23 H 0.180942 0.717134 0.554440 0.053 Uiso 1 1 calc R U . . .
C24 C 0.2304(3) 0.7826(3) 0.5156(4) 0.0404(16) Uani 1 1 d . . . . .
H24 H 0.206786 0.783501 0.482761 0.048 Uiso 1 1 calc R U . . .
C25 C 0.2801(3) 0.8204(3) 0.5202(3) 0.0361(15) Uani 1 1 d . . . . .
H25 H 0.290740 0.845660 0.489911 0.043 Uiso 1 1 calc R U . . .
C26 C 0.3111(3) 1.0013(3) 0.5162(3) 0.0323(14) Uani 1 1 d . . . . .
H26A H 0.270942 1.020738 0.513065 0.039 Uiso 1 1 calc R U . . .
H26B H 0.320193 0.981130 0.480660 0.039 Uiso 1 1 calc R U . . .
C27 C 0.3587(3) 1.0488(3) 0.5283(3) 0.0279(12) Uani 1 1 d . . . . .
C28 C 0.3421(3) 1.1079(3) 0.5307(3) 0.0303(13) Uani 1 1 d . . . . .
C29 C 0.2765(3) 1.1263(3) 0.5253(3) 0.0317(13) Uani 1 1 d . . . . .
C30 C 0.2339(4) 1.1109(3) 0.5648(3) 0.0422(17) Uani 1 1 d . . . . .
H30 H 0.246004 1.088627 0.596523 0.051 Uiso 1 1 calc R U . . .
C31 C 0.1740(4) 1.1275(4) 0.5588(4) 0.052(2) Uani 1 1 d . . . . .
H31 H 0.145594 1.116007 0.586283 0.062 Uiso 1 1 calc R U . . .
C32 C 0.1548(4) 1.1599(4) 0.5144(4) 0.051(2) Uani 1 1 d . . . . .
H32 H 0.113584 1.170896 0.510676 0.061 Uiso 1 1 calc R U . . .
C33 C 0.1963(3) 1.1766(3) 0.4750(4) 0.0446(17) Uani 1 1 d . . . . .
H33 H 0.183774 1.199771 0.444027 0.053 Uiso 1 1 calc R U . . .
C34 C 0.2569(3) 1.1595(3) 0.4803(3) 0.0365(15) Uani 1 1 d . . . . .
H34 H 0.284989 1.171045 0.452584 0.044 Uiso 1 1 calc R U . . .
C35 C 0.3836(3) 1.1596(3) 0.5380(3) 0.0305(13) Uani 1 1 d . . . . .
C36 C 0.3695(3) 1.2053(3) 0.5764(3) 0.0369(15) Uani 1 1 d . . . . .
H36 H 0.333581 1.202332 0.597670 0.044 Uiso 1 1 calc R U . . .
C37 C 0.4074(4) 1.2547(3) 0.5835(4) 0.0463(19) Uani 1 1 d . . . . .
H37 H 0.397525 1.284939 0.609823 0.056 Uiso 1 1 calc R U . . .
C38 C 0.4595(4) 1.2597(3) 0.5524(4) 0.049(2) Uani 1 1 d . . . . .
H38 H 0.485415 1.293438 0.557450 0.059 Uiso 1 1 calc R U . . .
C39 C 0.4737(3) 1.2160(3) 0.5143(4) 0.0447(18) Uani 1 1 d . . . . .
H39 H 0.509542 1.219566 0.492909 0.054 Uiso 1 1 calc R U . . .
C40 C 0.4357(3) 1.1664(3) 0.5068(3) 0.0374(15) Uani 1 1 d . . . . .
H40 H 0.445736 1.136752 0.479851 0.045 Uiso 1 1 calc R U . . .
Ti2 Ti 0.87720(5) 0.92934(5) 0.58938(4) 0.0227(2) Uani 1 1 d . . . . .
C41 C 0.8263(3) 0.9298(3) 0.6766(3) 0.0300(13) Uani 1 1 d . . . . .
H41 H 0.804465 0.964366 0.688414 0.036 Uiso 1 1 calc R U . . .
C42 C 0.8881(3) 0.9181(3) 0.6867(3) 0.0305(13) Uani 1 1 d . . . . .
H42 H 0.915085 0.943360 0.706593 0.037 Uiso 1 1 calc R U . . .
C43 C 0.9026(3) 0.8616(3) 0.6616(3) 0.0284(12) Uani 1 1 d . . . . .
H43 H 0.941183 0.842813 0.661308 0.034 Uiso 1 1 calc R U . . .
C44 C 0.8494(3) 0.8388(3) 0.6375(3) 0.0279(12) Uani 1 1 d . . . . .
H44 H 0.845776 0.801289 0.618745 0.034 Uiso 1 1 calc R U . . .
C45 C 0.8028(3) 0.8806(3) 0.6457(3) 0.0317(14) Uani 1 1 d . . . . .
H45 H 0.762455 0.876666 0.632823 0.038 Uiso 1 1 calc R U . . .
C46 C 0.8735(3) 0.9353(3) 0.4921(3) 0.0269(12) Uani 1 1 d . . . . .
H46 H 0.847166 0.963264 0.474714 0.032 Uiso 1 1 calc R U . . .
C47 C 0.9336(3) 0.9466(3) 0.5078(3) 0.0276(12) Uani 1 1 d . . . . .
H47 H 0.954657 0.983659 0.503246 0.033 Uiso 1 1 calc R U . . .
C48 C 0.9575(3) 0.8930(3) 0.5316(3) 0.0288(13) Uani 1 1 d . . . . .
H48 H 0.997100 0.887762 0.545781 0.035 Uiso 1 1 calc R U . . .
C49 C 0.9116(3) 0.8491(3) 0.5302(3) 0.0268(12) Uani 1 1 d . . . . .
H49 H 0.915246 0.808699 0.542836 0.032 Uiso 1 1 calc R U . . .
C50 C 0.8590(3) 0.8752(3) 0.5067(3) 0.0278(12) Uani 1 1 d . . . . .
H50 H 0.821107 0.855941 0.501713 0.033 Uiso 1 1 calc R U . . .
C51 C 0.8378(3) 1.0564(3) 0.5791(3) 0.0291(13) Uani 1 1 d . . . . .
H51A H 0.858558 1.065405 0.543713 0.035 Uiso 1 1 calc R U . . .
H51B H 0.808113 1.088970 0.585906 0.035 Uiso 1 1 calc R U . . .
C52 C 0.8047(2) 0.9968(3) 0.5738(2) 0.0226(11) Uani 1 1 d . . . . .
C53 C 0.7439(3) 0.9975(3) 0.5661(3) 0.0263(12) Uani 1 1 d . . . . .
C54 C 0.7073(2) 0.9434(2) 0.5505(3) 0.0246(11) Uani 1 1 d . . . . .
C55 C 0.7127(3) 0.9166(3) 0.4991(3) 0.0278(13) Uani 1 1 d . . . . .
H55 H 0.742187 0.931319 0.473909 0.033 Uiso 1 1 calc R U . . .
C56 C 0.6757(3) 0.8681(3) 0.4833(3) 0.0324(14) Uani 1 1 d . . . . .
H56 H 0.680263 0.850126 0.447857 0.039 Uiso 1 1 calc R U . . .
C57 C 0.6325(3) 0.8467(3) 0.5197(3) 0.0373(16) Uani 1 1 d . . . . .
H57 H 0.607357 0.813809 0.509399 0.045 Uiso 1 1 calc R U . . .
C58 C 0.6261(3) 0.8730(3) 0.5703(3) 0.0354(15) Uani 1 1 d . . . . .
H58 H 0.596469 0.858057 0.595163 0.042 Uiso 1 1 calc R U . . .
C59 C 0.6622(3) 0.9215(3) 0.5863(3) 0.0292(13) Uani 1 1 d . . . . .
H59 H 0.656324 0.939851 0.621473 0.035 Uiso 1 1 calc R U . . .
C60 C 0.7056(3) 1.0527(3) 0.5720(3) 0.0270(12) Uani 1 1 d . . . . .
C61 C 0.6673(3) 1.0715(3) 0.5292(3) 0.0334(14) Uani 1 1 d . . . . .
H61 H 0.667518 1.050494 0.494917 0.040 Uiso 1 1 calc R U . . .
C62 C 0.6289(3) 1.1206(3) 0.5364(3) 0.0385(16) Uani 1 1 d . . . . .
H62 H 0.603673 1.132920 0.506722 0.046 Uiso 1 1 calc R U . . .
C63 C 0.6266(3) 1.1516(3) 0.5858(4) 0.0403(17) Uani 1 1 d . . . . .
H63 H 0.599635 1.184518 0.590376 0.048 Uiso 1 1 calc R U . . .
C64 C 0.6643(3) 1.1340(3) 0.6286(3) 0.0368(15) Uani 1 1 d . . . . .
H64 H 0.663953 1.155486 0.662601 0.044 Uiso 1 1 calc R U . . .
C65 C 0.7028(3) 1.0845(3) 0.6218(3) 0.0304(13) Uani 1 1 d . . . . .
H65 H 0.727759 1.072261 0.651743 0.037 Uiso 1 1 calc R U . . .
C66 C 0.8839(3) 1.0561(3) 0.6255(3) 0.0269(12) Uani 1 1 d . . . . .
H66A H 0.863471 1.047042 0.660986 0.032 Uiso 1 1 calc R U . . .
H66B H 0.902748 1.096457 0.628555 0.032 Uiso 1 1 calc R U . . .
C67 C 0.9325(3) 1.0089(3) 0.6145(3) 0.0264(12) Uani 1 1 d . . . . .
C68 C 0.9915(3) 1.0244(3) 0.6154(3) 0.0277(12) Uani 1 1 d . . . . .
C69 C 1.0149(3) 1.0870(3) 0.6240(3) 0.0312(13) Uani 1 1 d . . . . .
C70 C 0.9957(3) 1.1354(3) 0.5920(3) 0.0360(15) Uani 1 1 d . . . . .
H70 H 0.967985 1.128183 0.562726 0.043 Uiso 1 1 calc R U . . .
C71 C 1.0159(3) 1.1945(3) 0.6014(4) 0.0439(18) Uani 1 1 d . . . . .
H71 H 1.001536 1.226702 0.579085 0.053 Uiso 1 1 calc R U . . .
C72 C 1.0567(4) 1.2055(4) 0.6431(4) 0.052(2) Uani 1 1 d . . . . .
H72 H 1.069877 1.245516 0.650226 0.062 Uiso 1 1 calc R U . . .
C73 C 1.0785(3) 1.1577(4) 0.6749(3) 0.0465(19) Uani 1 1 d . . . . .
H73 H 1.107319 1.164875 0.703230 0.056 Uiso 1 1 calc R U . . .
C74 C 1.0577(3) 1.0992(3) 0.6647(3) 0.0372(15) Uani 1 1 d . . . . .
H74 H 1.073284 1.066748 0.686116 0.045 Uiso 1 1 calc R U . . .
C75 C 1.0411(3) 0.9792(3) 0.6086(3) 0.0318(14) Uani 1 1 d . . . . .
C76 C 1.0852(3) 0.9873(4) 0.5687(3) 0.0399(16) Uani 1 1 d . . . . .
H76 H 1.084009 1.022048 0.545691 0.048 Uiso 1 1 calc R U . . .
C77 C 1.1311(3) 0.9453(5) 0.5620(4) 0.056(2) Uani 1 1 d . . . . .
H77 H 1.161110 0.951808 0.534505 0.067 Uiso 1 1 calc R U . . .
C78 C 1.1338(4) 0.8942(4) 0.5946(5) 0.059(2) Uani 1 1 d . . . . .
H78 H 1.164930 0.865287 0.589288 0.071 Uiso 1 1 calc R U . . .
C79 C 1.0904(4) 0.8857(4) 0.6354(5) 0.057(2) Uani 1 1 d . . . . .
H79 H 1.092017 0.850935 0.658297 0.068 Uiso 1 1 calc R U . . .
C80 C 1.0442(3) 0.9283(3) 0.6429(3) 0.0370(15) Uani 1 1 d . . . . .
H80 H 1.014971 0.922564 0.671263 0.044 Uiso 1 1 calc R U . . .
Ti3 Ti 0.37435(4) 0.55961(4) 0.57779(4) 0.0198(2) Uani 1 1 d . . . . .
C81 C 0.4260(3) 0.5558(3) 0.6635(3) 0.0267(12) Uani 1 1 d . . . . .
H81 H 0.450481 0.521897 0.672151 0.032 Uiso 1 1 calc R U . . .
C82 C 0.3647(3) 0.5625(3) 0.6757(3) 0.0285(13) Uani 1 1 d . . . . .
H82 H 0.340038 0.533826 0.694248 0.034 Uiso 1 1 calc R U . . .
C83 C 0.3458(3) 0.6195(3) 0.6554(3) 0.0284(13) Uani 1 1 d . . . . .
H83 H 0.306046 0.635356 0.657289 0.034 Uiso 1 1 calc R U . . .
C84 C 0.3963(3) 0.6484(3) 0.6320(3) 0.0246(12) Uani 1 1 d . . . . .
H84 H 0.396794 0.687743 0.616485 0.030 Uiso 1 1 calc R U . . .
C85 C 0.4452(3) 0.6093(3) 0.6357(2) 0.0246(11) Uani 1 1 d . . . . .
H85 H 0.484655 0.616841 0.621931 0.029 Uiso 1 1 calc R U . . .
C86 C 0.3868(3) 0.5606(3) 0.4807(3) 0.0276(12) Uani 1 1 d . . . . .
H86 H 0.416446 0.535589 0.463993 0.033 Uiso 1 1 calc R U . . .
C87 C 0.3262(3) 0.5450(3) 0.4909(3) 0.0292(13) Uani 1 1 d . . . . .
H87 H 0.308024 0.507233 0.482592 0.035 Uiso 1 1 calc R U . . .
C88 C 0.2972(3) 0.5945(3) 0.5152(3) 0.0310(13) Uani 1 1 d . . . . .
H88 H 0.256025 0.596267 0.526265 0.037 Uiso 1 1 calc R U . . .
C89 C 0.3398(3) 0.6412(3) 0.5205(3) 0.0277(12) Uani 1 1 d . . . . .
H89 H 0.332329 0.680153 0.535318 0.033 Uiso 1 1 calc R U . . .
C90 C 0.3954(3) 0.6201(3) 0.4998(3) 0.0273(12) Uani 1 1 d . . . . .
H90 H 0.432230 0.642053 0.498983 0.033 Uiso 1 1 calc R U . . .
C91 C 0.4118(3) 0.4310(3) 0.5637(3) 0.0272(13) Uani 1 1 d . . . . .
H91A H 0.392446 0.423864 0.527406 0.033 Uiso 1 1 calc R U . . .
H91B H 0.440431 0.397548 0.570833 0.033 Uiso 1 1 calc R U . . .
C92 C 0.4460(2) 0.4909(3) 0.5625(2) 0.0229(11) Uani 1 1 d . . . . .
C93 C 0.5067(3) 0.4895(3) 0.5570(2) 0.0226(11) Uani 1 1 d . . . . .
C94 C 0.5452(2) 0.5445(2) 0.5480(2) 0.0214(11) Uani 1 1 d . . . . .
C95 C 0.5438(3) 0.5769(3) 0.4993(3) 0.0273(12) Uani 1 1 d . . . . .
H95 H 0.516247 0.565223 0.471099 0.033 Uiso 1 1 calc R U . . .
C96 C 0.5815(3) 0.6261(3) 0.4902(3) 0.0338(14) Uani 1 1 d . . . . .
H96 H 0.580508 0.646935 0.455856 0.041 Uiso 1 1 calc R U . . .
C97 C 0.6207(3) 0.6445(3) 0.5317(3) 0.0372(16) Uani 1 1 d . . . . .
H97 H 0.645848 0.678666 0.526322 0.045 Uiso 1 1 calc R U . . .
C98 C 0.6228(3) 0.6131(3) 0.5804(3) 0.0337(15) Uani 1 1 d . . . . .
H98 H 0.649503 0.625794 0.608804 0.040 Uiso 1 1 calc R U . . .
C99 C 0.5861(3) 0.5624(3) 0.5889(3) 0.0271(12) Uani 1 1 d . . . . .
H99 H 0.589118 0.540161 0.622408 0.033 Uiso 1 1 calc R U . . .
C100 C 0.5441(2) 0.4330(3) 0.5592(3) 0.0250(12) Uani 1 1 d . . . . .
C101 C 0.5783(3) 0.4144(3) 0.5135(3) 0.0289(13) Uani 1 1 d . . . . .
H101 H 0.577551 0.437904 0.480645 0.035 Uiso 1 1 calc R U . . .
C102 C 0.6130(3) 0.3625(3) 0.5153(3) 0.0331(14) Uani 1 1 d . . . . .
H102 H 0.634031 0.349632 0.483168 0.040 Uiso 1 1 calc R U . . .
C103 C 0.6174(3) 0.3287(3) 0.5647(3) 0.0383(16) Uani 1 1 d . . . . .
H103 H 0.642307 0.293831 0.566438 0.046 Uiso 1 1 calc R U . . .
C104 C 0.5849(3) 0.3472(3) 0.6101(3) 0.0366(15) Uani 1 1 d . . . . .
H104 H 0.587331 0.325046 0.643700 0.044 Uiso 1 1 calc R U . . .
C105 C 0.5483(3) 0.3985(3) 0.6070(3) 0.0304(13) Uani 1 1 d . . . . .
H105 H 0.525534 0.410113 0.638580 0.037 Uiso 1 1 calc R U . . .
C106 C 0.3638(3) 0.4323(3) 0.6090(3) 0.0281(13) Uani 1 1 d . . . . .
H10A H 0.383171 0.440407 0.645176 0.034 Uiso 1 1 calc R U . . .
H10B H 0.343745 0.392423 0.611178 0.034 Uiso 1 1 calc R U . . .
C107 C 0.3164(3) 0.4813(3) 0.5972(3) 0.0248(12) Uani 1 1 d . . . . .
C108 C 0.2579(3) 0.4651(3) 0.5942(3) 0.0275(12) Uani 1 1 d . . . . .
C109 C 0.2376(3) 0.4006(3) 0.6003(3) 0.0309(13) Uani 1 1 d . . . . .
C110 C 0.2527(3) 0.3576(3) 0.5604(4) 0.0444(18) Uani 1 1 d . . . . .
H110 H 0.275118 0.368825 0.528487 0.053 Uiso 1 1 calc R U . . .
C111 C 0.2342(4) 0.2971(4) 0.5681(5) 0.061(3) Uani 1 1 d . . . . .
H111 H 0.243963 0.267605 0.540995 0.074 Uiso 1 1 calc R U . . .
C112 C 0.2022(4) 0.2807(3) 0.6142(5) 0.056(2) Uani 1 1 d . . . . .
H112 H 0.190392 0.239777 0.619096 0.067 Uiso 1 1 calc R U . . .
C113 C 0.1873(4) 0.3226(3) 0.6532(4) 0.0468(18) Uani 1 1 d . . . . .
H113 H 0.165146 0.310927 0.685122 0.056 Uiso 1 1 calc R U . . .
C114 C 0.2046(3) 0.3829(3) 0.6461(3) 0.0351(14) Uani 1 1 d . . . . .
H114 H 0.193465 0.412093 0.673033 0.042 Uiso 1 1 calc R U . . .
C115 C 0.2065(3) 0.5076(3) 0.5865(3) 0.0276(12) Uani 1 1 d . . . . .
C116 C 0.1618(3) 0.4953(3) 0.5471(3) 0.0330(13) Uani 1 1 d . . . . .
H116 H 0.165237 0.460188 0.524711 0.040 Uiso 1 1 calc R U . . .
C117 C 0.1124(3) 0.5333(4) 0.5400(4) 0.0464(18) Uani 1 1 d . . . . .
H117 H 0.082829 0.524342 0.512800 0.056 Uiso 1 1 calc R U . . .
C118 C 0.1066(3) 0.5837(3) 0.5724(4) 0.0440(18) Uani 1 1 d . . . . .
H118 H 0.072857 0.609702 0.567729 0.053 Uiso 1 1 calc R U . . .
C119 C 0.1496(3) 0.5969(3) 0.6118(4) 0.0419(17) Uani 1 1 d . . . . .
H119 H 0.145571 0.632054 0.633945 0.050 Uiso 1 1 calc R U . . .
C120 C 0.1987(3) 0.5589(3) 0.6192(3) 0.0354(15) Uani 1 1 d . . . . .
H120 H 0.227590 0.568018 0.647101 0.042 Uiso 1 1 calc R U . . .
Ti4 Ti 0.80755(4) 0.48949(4) 0.55025(4) 0.0199(2) Uani 1 1 d . . . . .
C121 C 0.8091(3) 0.4984(3) 0.6474(3) 0.0275(13) Uani 1 1 d . . . . .
H121 H 0.834518 0.527494 0.664355 0.033 Uiso 1 1 calc R U . . .
C122 C 0.8245(3) 0.4383(3) 0.6352(3) 0.0321(14) Uani 1 1 d . . . . .
H122 H 0.862415 0.419787 0.642159 0.039 Uiso 1 1 calc R U . . .
C123 C 0.7739(3) 0.4102(3) 0.6108(3) 0.0322(14) Uani 1 1 d . . . . .
H123 H 0.771890 0.369625 0.598289 0.039 Uiso 1 1 calc R U . . .
C124 C 0.7274(3) 0.4525(3) 0.6083(3) 0.0295(13) Uani 1 1 d . . . . .
H124 H 0.687943 0.445278 0.594366 0.035 Uiso 1 1 calc R U . . .
C125 C 0.7485(3) 0.5078(3) 0.6297(3) 0.0248(11) Uani 1 1 d . . . . .
H125 H 0.726401 0.544436 0.631987 0.030 Uiso 1 1 calc R U . . .
C126 C 0.8091(3) 0.5380(3) 0.4625(3) 0.0288(13) Uani 1 1 d . . . . .
H126 H 0.843848 0.560026 0.451344 0.035 Uiso 1 1 calc R U . . .
C127 C 0.7993(3) 0.4766(3) 0.4531(2) 0.0264(12) Uani 1 1 d . . . . .
H127 H 0.825389 0.449599 0.434144 0.032 Uiso 1 1 calc R U . . .
C128 C 0.7428(3) 0.4625(3) 0.4771(3) 0.0271(12) Uani 1 1 d . . . . .
H128 H 0.724721 0.423592 0.478042 0.033 Uiso 1 1 calc R U . . .
C129 C 0.7178(3) 0.5154(3) 0.4995(3) 0.0269(12) Uani 1 1 d . . . . .
H129 H 0.679590 0.518776 0.517012 0.032 Uiso 1 1 calc R U . . .
C130 C 0.7593(3) 0.5622(3) 0.4914(3) 0.0267(12) Uani 1 1 d . . . . .
H130 H 0.754699 0.602836 0.503201 0.032 Uiso 1 1 calc R U . . .
C131 C 0.9349(3) 0.5284(3) 0.5626(3) 0.0266(12) Uani 1 1 d . . . . .
H13A H 0.968041 0.557467 0.555738 0.032 Uiso 1 1 calc R U . . .
H13B H 0.942641 0.508507 0.598590 0.032 Uiso 1 1 calc R U . . .
C132 C 0.8747(2) 0.5626(3) 0.5654(3) 0.0230(11) Uani 1 1 d . . . . .
C133 C 0.8749(2) 0.6234(3) 0.5701(2) 0.0210(11) Uani 1 1 d . . . . .
C134 C 0.8210(3) 0.6617(2) 0.5814(3) 0.0236(11) Uani 1 1 d . . . . .
C135 C 0.7887(3) 0.6582(3) 0.6309(3) 0.0287(13) Uani 1 1 d . . . . .
H135 H 0.799756 0.628581 0.657450 0.034 Uiso 1 1 calc R U . . .
C136 C 0.7408(3) 0.6966(3) 0.6425(3) 0.0348(15) Uani 1 1 d . . . . .
H136 H 0.719791 0.693293 0.676663 0.042 Uiso 1 1 calc R U . . .
C137 C 0.7239(3) 0.7397(3) 0.6043(4) 0.0382(16) Uani 1 1 d . . . . .
H137 H 0.690890 0.765734 0.612096 0.046 Uiso 1 1 calc R U . . .
C138 C 0.7545(3) 0.7451(3) 0.5550(4) 0.0366(16) Uani 1 1 d . . . . .
H138 H 0.742427 0.774592 0.528712 0.044 Uiso 1 1 calc R U . . .
C139 C 0.8037(3) 0.7072(3) 0.5437(3) 0.0304(13) Uani 1 1 d . . . . .
H139 H 0.825589 0.712077 0.510159 0.037 Uiso 1 1 calc R U . . .
C140 C 0.9316(3) 0.6612(2) 0.5656(2) 0.0230(11) Uani 1 1 d . . . . .
C141 C 0.9514(3) 0.6959(3) 0.6099(3) 0.0283(13) Uani 1 1 d . . . . .
H141 H 0.929826 0.694809 0.643803 0.034 Uiso 1 1 calc R U . . .
C142 C 1.0028(3) 0.7326(3) 0.6054(3) 0.0347(15) Uani 1 1 d . . . . .
H142 H 1.016627 0.754176 0.636861 0.042 Uiso 1 1 calc R U . . .
C143 C 1.0343(3) 0.7379(3) 0.5546(3) 0.0357(15) Uani 1 1 d . . . . .
H143 H 1.067851 0.764319 0.550644 0.043 Uiso 1 1 calc R U . . .
C144 C 1.0136(3) 0.7025(3) 0.5108(3) 0.0326(14) Uani 1 1 d . . . . .
H144 H 1.034481 0.704016 0.476451 0.039 Uiso 1 1 calc R U . . .
C145 C 0.9634(3) 0.6649(3) 0.5156(3) 0.0269(12) Uani 1 1 d . . . . .
H145 H 0.950593 0.641588 0.484766 0.032 Uiso 1 1 calc R U . . .
C146 C 0.9344(2) 0.4811(3) 0.5169(3) 0.0252(12) Uani 1 1 d . . . . .
H14A H 0.926138 0.500832 0.480962 0.030 Uiso 1 1 calc R U . . .
H14B H 0.974600 0.461661 0.514643 0.030 Uiso 1 1 calc R U . . .
C147 C 0.8869(3) 0.4336(3) 0.5280(3) 0.0236(11) Uani 1 1 d . . . . .
C148 C 0.9020(3) 0.3737(3) 0.5279(3) 0.0286(13) Uani 1 1 d . . . . .
C149 C 0.9652(3) 0.3503(3) 0.5191(3) 0.0308(13) Uani 1 1 d . . . . .
C150 C 1.0135(3) 0.3694(3) 0.5509(3) 0.0376(15) Uani 1 1 d . . . . .
H150 H 1.006898 0.397694 0.579886 0.045 Uiso 1 1 calc R U . . .
C151 C 1.0723(3) 0.3476(3) 0.5410(4) 0.0434(18) Uani 1 1 d . . . . .
H151 H 1.105130 0.361376 0.562866 0.052 Uiso 1 1 calc R U . . .
C152 C 1.0818(3) 0.3068(4) 0.4999(4) 0.049(2) Uani 1 1 d . . . . .
H152 H 1.121654 0.293240 0.492514 0.058 Uiso 1 1 calc R U . . .
C153 C 1.0349(3) 0.2852(3) 0.4692(3) 0.0428(17) Uani 1 1 d . . . . .
H153 H 1.041907 0.255800 0.441282 0.051 Uiso 1 1 calc R U . . .
C154 C 0.9769(3) 0.3063(3) 0.4791(3) 0.0353(14) Uani 1 1 d . . . . .
H154 H 0.944290 0.290424 0.458058 0.042 Uiso 1 1 calc R U . . .
C155 C 0.8572(3) 0.3241(3) 0.5339(3) 0.0306(14) Uani 1 1 d . . . . .
C156 C 0.8650(3) 0.2804(3) 0.5754(3) 0.0386(16) Uani 1 1 d . . . . .
H156 H 0.898742 0.282885 0.599550 0.046 Uiso 1 1 calc R U . . .
C157 C 0.8235(4) 0.2332(3) 0.5816(4) 0.049(2) Uani 1 1 d . . . . .
H157 H 0.829002 0.204178 0.610105 0.058 Uiso 1 1 calc R U . . .
C158 C 0.7747(4) 0.2289(4) 0.5464(5) 0.059(2) Uani 1 1 d . . . . .
H158 H 0.746259 0.197160 0.550938 0.070 Uiso 1 1 calc R U . . .
C159 C 0.7672(3) 0.2705(3) 0.5045(4) 0.048(2) Uani 1 1 d . . . . .
H159 H 0.734140 0.266781 0.479671 0.058 Uiso 1 1 calc R U . . .
C160 C 0.8079(3) 0.3181(3) 0.4984(3) 0.0363(15) Uani 1 1 d . . . . .
H160 H 0.801990 0.346834 0.469682 0.044 Uiso 1 1 calc R U . . .

loop_
_atom_site_aniso_label
_atom_site_aniso_U_11
_atom_site_aniso_U_22
_atom_site_aniso_U_33
_atom_site_aniso_U_23
_atom_site_aniso_U_13
_atom_site_aniso_U_12
Ti1 0.0243(5) 0.0178(5) 0.0303(5) -0.0022(4) -0.0010(4) 0.0012(4)
C1 0.033(3) 0.024(3) 0.029(3) -0.002(2) 0.000(2) -0.004(2)
C2 0.036(3) 0.024(3) 0.032(3) -0.006(2) -0.004(3) -0.001(2)
C3 0.043(4) 0.019(3) 0.033(3) 0.000(2) -0.006(3) -0.007(2)
C4 0.030(3) 0.033(3) 0.035(3) -0.003(3) -0.003(3) -0.007(3)
C5 0.037(3) 0.024(3) 0.032(3) 0.000(2) -0.004(3) -0.003(2)
C6 0.027(3) 0.035(3) 0.035(3) -0.009(3) 0.002(3) 0.006(3)
C7 0.035(3) 0.036(3) 0.030(3) -0.002(3) 0.004(3) 0.012(3)
C8 0.034(3) 0.029(3) 0.037(3) 0.003(3) 0.006(3) 0.000(3)
C9 0.027(3) 0.032(3) 0.035(3) -0.002(3) -0.001(3) 0.006(2)
C10 0.032(3) 0.021(3) 0.036(3) -0.004(2) 0.001(3) 0.006(2)
C11 0.030(3) 0.025(3) 0.046(4) 0.000(3) 0.000(3) 0.001(2)
C12 0.021(3) 0.029(3) 0.041(4) 0.001(3) -0.001(2) 0.002(2)
C13 0.030(3) 0.020(3) 0.034(3) -0.002(2) -0.002(2) 0.004(2)
C14 0.029(3) 0.019(3) 0.035(3) 0.002(2) 0.002(2) 0.000(2)
C15 0.031(3) 0.022(3) 0.036(3) 0.001(2) -0.002(3) -0.001(2)
C16 0.033(3) 0.023(3) 0.044(4) 0.008(3) -0.003(3) -0.001(2)
C17 0.029(3) 0.022(3) 0.061(5) 0.004(3) 0.000(3) -0.002(2)
C18 0.025(3) 0.018(3) 0.061(4) -0.001(3) 0.012(3) 0.002(2)
C19 0.035(3) 0.025(3) 0.039(4) 0.002(3) 0.005(3) -0.002(2)
C20 0.027(3) 0.020(3) 0.039(3) -0.001(2) 0.003(2) 0.002(2)
C21 0.033(4) 0.032(3) 0.047(4) 0.004(3) 0.007(3) 0.003(3)
C22 0.035(4) 0.034(4) 0.062(5) 0.014(3) 0.015(3) 0.001(3)
C23 0.028(3) 0.030(3) 0.074(5) 0.004(3) 0.003(3) 0.006(3)
C24 0.031(3) 0.029(3) 0.061(5) -0.009(3) -0.005(3) 0.004(3)
C25 0.029(3) 0.029(3) 0.050(4) -0.003(3) -0.002(3) 0.002(2)
C26 0.026(3) 0.024(3) 0.047(4) -0.005(3) -0.004(3) 0.004(2)
C27 0.028(3) 0.022(3) 0.033(3) -0.001(2) -0.003(2) 0.003(2)
C28 0.032(3) 0.022(3) 0.036(3) -0.001(2) -0.001(3) -0.001(2)
C29 0.027(3) 0.020(3) 0.049(4) -0.008(3) 0.001(3) 0.002(2)
C30 0.045(4) 0.029(3) 0.053(4) -0.004(3) 0.011(3) 0.003(3)
C31 0.036(4) 0.037(4) 0.082(6) -0.017(4) 0.024(4) -0.003(3)
C32 0.029(4) 0.042(4) 0.080(6) -0.018(4) 0.011(4) 0.003(3)
C33 0.034(4) 0.039(4) 0.060(5) -0.008(3) -0.008(3) 0.010(3)
C34 0.031(3) 0.032(3) 0.047(4) -0.005(3) 0.001(3) 0.000(3)
C35 0.029(3) 0.021(3) 0.041(4) 0.002(2) -0.008(3) 0.002(2)
C36 0.038(4) 0.028(3) 0.045(4) -0.004(3) -0.008(3) 0.004(3)
C37 0.060(5) 0.025(3) 0.054(5) -0.009(3) -0.016(4) 0.009(3)
C38 0.052(5) 0.025(3) 0.069(5) 0.008(3) -0.023(4) -0.004(3)
C39 0.029(3) 0.033(4) 0.072(5) 0.014(3) 0.002(3) 0.001(3)
C40 0.037(4) 0.021(3) 0.054(4) 0.002(3) 0.003(3) 0.002(2)
Ti2 0.0190(5) 0.0188(5) 0.0301(5) -0.0005(4) 0.0021(4) 0.0009(4)
C41 0.029(3) 0.028(3) 0.033(3) 0.002(2) 0.010(2) 0.002(2)
C42 0.037(3) 0.025(3) 0.030(3) -0.001(2) 0.001(3) 0.002(2)
C43 0.025(3) 0.024(3) 0.036(3) 0.006(2) 0.002(2) 0.004(2)
C44 0.028(3) 0.023(3) 0.033(3) 0.004(2) 0.004(2) -0.001(2)
C45 0.025(3) 0.032(3) 0.039(4) 0.012(3) 0.004(2) -0.003(2)
C46 0.026(3) 0.027(3) 0.028(3) -0.004(2) 0.007(2) 0.004(2)
C47 0.024(3) 0.026(3) 0.032(3) -0.003(2) 0.009(2) -0.003(2)
C48 0.021(3) 0.030(3) 0.036(3) -0.007(2) 0.003(2) 0.002(2)
C49 0.029(3) 0.021(3) 0.030(3) -0.001(2) 0.003(2) 0.003(2)
C50 0.028(3) 0.026(3) 0.029(3) -0.004(2) 0.001(2) 0.000(2)
C51 0.022(3) 0.022(3) 0.043(4) -0.003(2) 0.002(2) 0.002(2)
C52 0.019(3) 0.024(3) 0.026(3) 0.002(2) 0.000(2) 0.003(2)
C53 0.022(3) 0.023(3) 0.034(3) -0.003(2) 0.004(2) -0.004(2)
C54 0.019(3) 0.019(3) 0.035(3) 0.003(2) -0.003(2) 0.003(2)
C55 0.019(3) 0.029(3) 0.036(3) 0.003(2) -0.006(2) 0.000(2)
C56 0.027(3) 0.024(3) 0.046(4) -0.002(3) -0.011(3) 0.004(2)
C57 0.026(3) 0.025(3) 0.061(5) 0.001(3) -0.017(3) -0.003(2)
C58 0.020(3) 0.030(3) 0.056(4) 0.011(3) -0.003(3) -0.001(2)
C59 0.023(3) 0.025(3) 0.039(4) 0.005(2) 0.003(2) -0.001(2)
C60 0.017(3) 0.024(3) 0.040(3) 0.005(2) 0.005(2) -0.003(2)
C61 0.025(3) 0.029(3) 0.046(4) 0.004(3) 0.001(3) -0.005(2)
C62 0.027(3) 0.028(3) 0.061(5) 0.014(3) -0.003(3) 0.000(2)
C63 0.026(3) 0.023(3) 0.071(5) 0.011(3) 0.010(3) 0.006(2)
C64 0.033(3) 0.031(3) 0.046(4) -0.004(3) 0.011(3) 0.002(3)
C65 0.026(3) 0.022(3) 0.043(4) 0.001(3) 0.001(3) 0.001(2)
C66 0.019(3) 0.026(3) 0.035(3) -0.002(2) 0.002(2) -0.002(2)
C67 0.029(3) 0.023(3) 0.027(3) 0.001(2) -0.001(2) -0.004(2)
C68 0.024(3) 0.030(3) 0.030(3) -0.004(2) 0.002(2) 0.004(2)
C69 0.024(3) 0.029(3) 0.041(4) -0.002(3) 0.007(3) -0.001(2)
C70 0.025(3) 0.032(3) 0.050(4) -0.001(3) 0.010(3) 0.002(2)
C71 0.036(4) 0.032(4) 0.063(5) 0.003(3) 0.019(3) -0.004(3)
C72 0.045(4) 0.033(4) 0.078(6) -0.016(4) 0.028(4) -0.015(3)
C73 0.034(4) 0.056(5) 0.049(4) -0.014(4) 0.009(3) -0.021(3)
C74 0.026(3) 0.043(4) 0.043(4) -0.003(3) 0.009(3) -0.008(3)
C75 0.024(3) 0.029(3) 0.043(4) -0.012(3) -0.004(3) 0.004(2)
C76 0.023(3) 0.045(4) 0.052(4) -0.013(3) 0.002(3) 0.002(3)
C77 0.025(4) 0.082(6) 0.061(6) -0.024(5) -0.007(3) 0.016(4)
C78 0.038(4) 0.053(5) 0.086(7) -0.026(5) -0.006(4) 0.022(4)
C79 0.037(4) 0.043(4) 0.090(7) -0.006(4) -0.025(4) 0.011(3)
C80 0.031(3) 0.028(3) 0.052(4) -0.004(3) -0.007(3) 0.004(3)
Ti3 0.0149(4) 0.0187(5) 0.0259(5) -0.0009(4) -0.0014(4) 0.0007(3)
C81 0.025(3) 0.025(3) 0.029(3) 0.002(2) -0.007(2) 0.000(2)
C82 0.034(3) 0.024(3) 0.027(3) 0.000(2) -0.001(2) -0.006(2)
C83 0.019(3) 0.032(3) 0.033(3) -0.008(2) 0.002(2) 0.002(2)
C84 0.022(3) 0.019(3) 0.033(3) -0.004(2) -0.005(2) -0.002(2)
C85 0.022(3) 0.023(3) 0.029(3) -0.006(2) -0.002(2) -0.002(2)
C86 0.027(3) 0.027(3) 0.029(3) -0.004(2) -0.002(2) 0.001(2)
C87 0.027(3) 0.032(3) 0.029(3) 0.002(2) -0.010(2) -0.004(2)
C88 0.020(3) 0.038(3) 0.035(3) 0.006(3) -0.007(2) 0.002(2)
C89 0.033(3) 0.023(3) 0.027(3) 0.002(2) -0.002(2) 0.006(2)
C90 0.028(3) 0.026(3) 0.027(3) 0.002(2) -0.001(2) -0.002(2)
C91 0.016(3) 0.020(3) 0.045(4) -0.005(2) -0.002(2) -0.001(2)
C92 0.014(2) 0.027(3) 0.027(3) -0.003(2) -0.001(2) 0.004(2)
C93 0.019(3) 0.023(3) 0.026(3) -0.002(2) 0.000(2) -0.003(2)
C94 0.014(2) 0.021(3) 0.029(3) -0.006(2) 0.002(2) -0.0003(19)
C95 0.023(3) 0.029(3) 0.030(3) -0.001(2) 0.001(2) 0.005(2)
C96 0.030(3) 0.026(3) 0.045(4) 0.007(3) 0.010(3) 0.004(2)
C97 0.021(3) 0.023(3) 0.067(5) -0.003(3) 0.008(3) -0.001(2)
C98 0.020(3) 0.025(3) 0.056(4) -0.012(3) -0.008(3) 0.003(2)
C99 0.018(3) 0.024(3) 0.039(3) -0.006(2) 0.000(2) -0.001(2)
C100 0.016(3) 0.024(3) 0.036(3) -0.001(2) -0.006(2) -0.001(2)
C101 0.022(3) 0.028(3) 0.036(3) -0.003(2) 0.002(2) 0.000(2)
C102 0.023(3) 0.026(3) 0.050(4) 0.002(3) 0.001(3) 0.003(2)
C103 0.025(3) 0.023(3) 0.067(5) -0.006(3) 0.011(3) 0.001(2)
C104 0.033(3) 0.029(3) 0.048(4) 0.007(3) -0.010(3) -0.005(3)
C105 0.025(3) 0.028(3) 0.039(3) 0.001(3) 0.001(2) -0.002(2)
C106 0.019(3) 0.023(3) 0.042(4) 0.001(2) -0.003(2) 0.000(2)
C107 0.017(3) 0.024(3) 0.033(3) -0.003(2) 0.001(2) 0.000(2)
C108 0.021(3) 0.025(3) 0.036(3) -0.005(2) 0.001(2) -0.004(2)
C109 0.018(3) 0.025(3) 0.050(4) -0.004(3) -0.004(3) 0.000(2)
C110 0.024(3) 0.034(3) 0.075(6) -0.019(3) 0.005(3) 0.000(3)
C111 0.030(4) 0.036(4) 0.119(9) -0.039(5) -0.008(4) 0.002(3)
C112 0.036(4) 0.022(3) 0.111(8) -0.005(4) -0.013(5) -0.003(3)
C113 0.042(4) 0.030(4) 0.068(5) 0.005(3) -0.005(4) -0.009(3)
C114 0.028(3) 0.028(3) 0.049(4) 0.001(3) -0.003(3) -0.007(2)
C115 0.017(3) 0.024(3) 0.042(3) 0.002(2) 0.003(2) -0.002(2)
C116 0.023(3) 0.034(3) 0.042(4) 0.004(3) -0.001(3) -0.001(2)
C117 0.025(3) 0.053(5) 0.061(5) 0.007(4) -0.005(3) 0.001(3)
C118 0.024(3) 0.031(4) 0.077(5) 0.013(3) -0.002(3) 0.006(3)
C119 0.030(3) 0.030(3) 0.066(5) -0.001(3) 0.009(3) 0.000(3)
C120 0.020(3) 0.032(3) 0.055(4) -0.009(3) 0.006(3) -0.004(2)
Ti4 0.0149(4) 0.0174(4) 0.0275(5) 0.0016(4) -0.0007(4) -0.0018(3)
C121 0.027(3) 0.029(3) 0.027(3) 0.005(2) -0.003(2) -0.005(2)
C122 0.029(3) 0.032(3) 0.035(3) 0.014(3) 0.003(2) -0.001(2)
C123 0.036(3) 0.020(3) 0.041(4) 0.004(2) 0.008(3) -0.003(2)
C124 0.024(3) 0.030(3) 0.035(3) 0.003(2) 0.006(2) -0.011(2)
C125 0.022(3) 0.024(3) 0.028(3) 0.003(2) 0.003(2) -0.002(2)
C126 0.021(3) 0.034(3) 0.031(3) 0.009(2) -0.006(2) -0.006(2)
C127 0.023(3) 0.031(3) 0.025(3) -0.001(2) -0.003(2) 0.002(2)
C128 0.020(3) 0.029(3) 0.033(3) -0.005(2) -0.001(2) -0.005(2)
C129 0.016(3) 0.035(3) 0.029(3) -0.006(2) -0.002(2) 0.003(2)
C130 0.027(3) 0.023(3) 0.031(3) 0.003(2) -0.007(2) 0.001(2)
C131 0.018(3) 0.018(3) 0.043(4) -0.002(2) -0.002(2) -0.003(2)
C132 0.016(2) 0.019(3) 0.034(3) 0.007(2) -0.002(2) -0.0011(19)
C133 0.018(3) 0.019(3) 0.025(3) 0.004(2) -0.001(2) 0.002(2)
C134 0.022(3) 0.014(2) 0.034(3) -0.002(2) -0.004(2) 0.000(2)
C135 0.023(3) 0.025(3) 0.037(3) -0.003(2) 0.005(2) -0.004(2)
C136 0.026(3) 0.032(3) 0.046(4) -0.010(3) 0.005(3) -0.007(2)
C137 0.019(3) 0.023(3) 0.073(5) -0.006(3) 0.003(3) 0.000(2)
C138 0.024(3) 0.021(3) 0.064(5) 0.006(3) -0.012(3) 0.001(2)
C139 0.032(3) 0.019(3) 0.041(4) 0.000(2) -0.006(3) 0.000(2)
C140 0.020(3) 0.017(3) 0.032(3) 0.006(2) -0.002(2) 0.000(2)
C141 0.025(3) 0.022(3) 0.037(3) 0.002(2) -0.005(2) 0.003(2)
C142 0.029(3) 0.020(3) 0.056(4) -0.002(3) -0.010(3) 0.000(2)
C143 0.023(3) 0.038(4) 0.046(4) -0.005(3) -0.006(3) 0.014(3)
C144 0.026(3) 0.024(3) 0.048(4) 0.009(3) 0.006(3) 0.001(2)
C145 0.024(3) 0.023(3) 0.034(3) 0.002(2) -0.003(2) 0.000(2)
C146 0.016(3) 0.020(3) 0.039(3) 0.002(2) 0.002(2) 0.000(2)
C147 0.018(3) 0.021(3) 0.032(3) -0.002(2) -0.002(2) -0.002(2)
C148 0.020(3) 0.023(3) 0.043(4) 0.002(2) -0.001(2) -0.003(2)
C149 0.025(3) 0.018(3) 0.050(4) 0.006(2) 0.000(3) 0.000(2)
C150 0.028(3) 0.024(3) 0.061(4) 0.001(3) -0.007(3) 0.002(2)
C151 0.027(3) 0.029(3) 0.074(5) 0.009(3) -0.009(3) -0.002(3)
C152 0.030(4) 0.037(4) 0.078(6) 0.015(4) 0.008(4) 0.008(3)
C153 0.041(4) 0.037(4) 0.050(4) 0.004(3) 0.008(3) 0.014(3)
C154 0.032(3) 0.028(3) 0.046(4) 0.005(3) 0.004(3) 0.006(2)
C155 0.021(3) 0.019(3) 0.052(4) -0.005(2) 0.004(3) -0.001(2)
C156 0.034(3) 0.023(3) 0.059(4) 0.001(3) 0.010(3) -0.001(2)
C157 0.042(4) 0.022(3) 0.082(6) 0.008(3) 0.019(4) -0.006(3)
C158 0.042(4) 0.027(4) 0.106(8) -0.005(4) 0.019(5) -0.010(3)
C159 0.020(3) 0.034(4) 0.091(6) -0.017(4) -0.002(3) -0.004(3)
C160 0.024(3) 0.026(3) 0.059(4) -0.008(3) 0.001(3) -0.001(2)

loop_
_atom_type_symbol
_atom_type_description
_atom_type_scat_dispersion_real
_atom_type_scat_dispersion_imag
_atom_type_scat_source
C C 0.0181 0.0091 'International Tables Vol C Tables 4.2.6.8 and 6.1.1.4'
H H 0.0000 0.0000 'International Tables Vol C Tables 4.2.6.8 and 6.1.1.4'
Ti Ti 0.2191 1.8069 'International Tables Vol C Tables 4.2.6.8 and 6.1.1.4'

loop_
_geom_angle_atom_site_label_1
_geom_angle_atom_site_label_2
_geom_angle_atom_site_label_3
_geom_angle
_geom_angle_site_symmetry_1
_geom_angle_site_symmetry_3
_geom_angle_publ_flag
C27 Ti1 C12 83.9(2) . . ?
C27 Ti1 C1 103.4(2) . . ?
C12 Ti1 C1 76.0(2) . . ?
C27 Ti1 C5 135.8(2) . . ?
C12 Ti1 C5 94.5(2) . . ?
C1 Ti1 C5 35.1(2) . . ?
C27 Ti1 C6 93.3(2) . . ?
C12 Ti1 C6 77.7(3) . . ?
C1 Ti1 C6 146.9(2) . . ?
C5 Ti1 C6 129.6(2) . . ?
C27 Ti1 C2 78.7(2) . . ?
C12 Ti1 C2 97.0(2) . . ?
C1 Ti1 C2 34.6(2) . . ?
C5 Ti1 C2 57.5(2) . . ?
C6 Ti1 C2 171.0(2) . . ?
C27 Ti1 C10 127.5(2) . . ?
C12 Ti1 C10 87.0(2) . . ?
C1 Ti1 C10 124.1(2) . . ?
C5 Ti1 C10 96.4(2) . . ?
C6 Ti1 C10 34.3(2) . . ?
C2 Ti1 C10 153.8(2) . . ?
C27 Ti1 C8 96.8(2) . . ?
C12 Ti1 C8 134.6(3) . . ?
C1 Ti1 C8 145.3(2) . . ?
C5 Ti1 C8 114.1(2) . . ?
C6 Ti1 C8 56.9(2) . . ?
C2 Ti1 C8 127.8(2) . . ?
C10 Ti1 C8 56.7(2) . . ?
C27 Ti1 C7 75.7(2) . . ?
C12 Ti1 C7 105.0(3) . . ?
C1 Ti1 C7 178.5(2) . . ?
C5 Ti1 C7 145.3(2) . . ?
C6 Ti1 C7 34.6(2) . . ?
C2 Ti1 C7 143.9(2) . . ?
C10 Ti1 C7 57.1(2) . . ?
C8 Ti1 C7 34.2(2) . . ?
C27 Ti1 C3 91.4(2) . . ?
C12 Ti1 C3 130.6(2) . . ?
C1 Ti1 C3 57.4(2) . . ?
C5 Ti1 C3 56.8(2) . . ?
C6 Ti1 C3 151.7(2) . . ?
C2 Ti1 C3 34.5(2) . . ?
C10 Ti1 C3 131.1(2) . . ?
C8 Ti1 C3 94.8(2) . . ?
C7 Ti1 C3 121.3(2) . . ?
C27 Ti1 C4 125.0(2) . . ?
C12 Ti1 C4 127.9(2) . . ?
C1 Ti1 C4 56.9(2) . . ?
C5 Ti1 C4 33.7(2) . . ?
C6 Ti1 C4 132.4(2) . . ?
C2 Ti1 C4 56.6(2) . . ?
C10 Ti1 C4 100.8(2) . . ?
C8 Ti1 C4 88.4(2) . . ?
C7 Ti1 C4 122.5(2) . . ?
C3 Ti1 C4 33.7(2) . . ?
C27 Ti1 C9 130.2(2) . . ?
C12 Ti1 C9 120.3(2) . . ?
C1 Ti1 C9 123.6(2) . . ?
C5 Ti1 C9 88.5(2) . . ?
C6 Ti1 C9 56.6(2) . . ?
C2 Ti1 C9 132.1(2) . . ?
C10 Ti1 C9 33.6(2) . . ?
C8 Ti1 C9 34.4(2) . . ?
C7 Ti1 C9 56.9(2) . . ?
C3 Ti1 C9 100.0(2) . . ?
C4 Ti1 C9 76.3(2) . . ?
C2 C1 C5 107.0(6) . . ?
C2 C1 Ti1 73.0(4) . . ?
C5 C1 Ti1 72.6(4) . . ?
C2 C1 H1 126.5 . . ?
C5 C1 H1 126.5 . . ?
Ti1 C1 H1 119.9 . . ?
C1 C2 C3 108.1(6) . . ?
C1 C2 Ti1 72.4(4) . . ?
C3 C2 Ti1 73.7(4) . . ?
C1 C2 H2 125.9 . . ?
C3 C2 H2 125.9 . . ?
Ti1 C2 H2 119.8 . . ?
C4 C3 C2 107.8(6) . . ?
C4 C3 Ti1 73.9(4) . . ?
C2 C3 Ti1 71.9(4) . . ?
C4 C3 H3 126.1 . . ?
C2 C3 H3 126.1 . . ?
Ti1 C3 H3 120.0 . . ?
C5 C4 C3 109.0(6) . . ?
C5 C4 Ti1 71.3(4) . . ?
C3 C4 Ti1 72.4(4) . . ?
C5 C4 H4 125.5 . . ?
C3 C4 H4 125.5 . . ?
Ti1 C4 H4 122.5 . . ?
C4 C5 C1 108.0(6) . . ?
C4 C5 Ti1 75.0(4) . . ?
C1 C5 Ti1 72.3(4) . . ?
C4 C5 H5 126.0 . . ?
C1 C5 H5 126.0 . . ?
Ti1 C5 H5 118.6 . . ?
C10 C6 C7 108.3(6) . . ?
C10 C6 Ti1 73.5(4) . . ?
C7 C6 Ti1 73.6(4) . . ?
C10 C6 H6 125.9 . . ?
C7 C6 H6 125.9 . . ?
Ti1 C6 H6 118.9 . . ?
C8 C7 C6 106.9(6) . . ?
C8 C7 Ti1 72.7(4) . . ?
C6 C7 Ti1 71.8(4) . . ?
C8 C7 H7 126.5 . . ?
C6 C7 H7 126.5 . . ?
Ti1 C7 H7 120.9 . . ?
C7 C8 C9 108.7(6) . . ?
C7 C8 Ti1 73.2(4) . . ?
C9 C8 Ti1 74.4(4) . . ?
C7 C8 H8 125.7 . . ?
C9 C8 H8 125.7 . . ?
Ti1 C8 H8 118.7 . . ?
C10 C9 C8 107.3(6) . . ?
C10 C9 Ti1 71.6(4) . . ?
C8 C9 Ti1 71.3(4) . . ?
C10 C9 H9 126.4 . . ?
C8 C9 H9 126.4 . . ?
Ti1 C9 H9 122.5 . . ?
C9 C10 C6 108.8(6) . . ?
C9 C10 Ti1 74.8(4) . . ?
C6 C10 Ti1 72.2(4) . . ?
C9 C10 H10 125.6 . . ?
C6 C10 H10 125.6 . . ?
Ti1 C10 H10 119.2 . . ?
C26 C11 C12 110.8(5) . . ?
C26 C11 H11A 109.5 . . ?
C12 C11 H11A 109.5 . . ?
C26 C11 H11B 109.5 . . ?
C12 C11 H11B 109.5 . . ?
H11A C11 H11B 108.1 . . ?
C13 C12 C11 119.0(6) . . ?
C13 C12 Ti1 137.2(5) . . ?
C11 C12 Ti1 103.5(4) . . ?
C12 C13 C14 124.2(6) . . ?
C12 C13 C20 124.2(6) . . ?
C14 C13 C20 111.6(5) . . ?
C19 C14 C15 117.9(6) . . ?
C19 C14 C13 121.0(6) . . ?
C15 C14 C13 120.9(6) . . ?
C16 C15 C14 120.8(6) . . ?
C16 C15 H15 119.6 . . ?
C14 C15 H15 119.6 . . ?
C15 C16 C17 120.8(7) . . ?
C15 C16 H16 119.6 . . ?
C17 C16 H16 119.6 . . ?
C16 C17 C18 119.4(6) . . ?
C16 C17 H17 120.3 . . ?
C18 C17 H17 120.3 . . ?
C19 C18 C17 120.2(7) . . ?
C19 C18 H18 119.9 . . ?
C17 C18 H18 119.9 . . ?
C18 C19 C14 120.9(7) . . ?
C18 C19 H19 119.6 . . ?
C14 C19 H19 119.6 . . ?
C25 C20 C21 117.8(6) . . ?
C25 C20 C13 121.3(6) . . ?
C21 C20 C13 120.8(6) . . ?
C22 C21 C20 119.9(7) . . ?
C22 C21 H21 120.0 . . ?
C20 C21 H21 120.0 . . ?
C23 C22 C21 122.2(7) . . ?
C23 C22 H22 118.9 . . ?
C21 C22 H22 118.9 . . ?
C22 C23 C24 117.4(7) . . ?
C22 C23 H23 121.3 . . ?
C24 C23 H23 121.3 . . ?
C23 C24 C25 121.3(7) . . ?
C23 C24 H24 119.3 . . ?
C25 C24 H24 119.3 . . ?
C20 C25 C24 121.3(7) . . ?
C20 C25 H25 119.4 . . ?
C24 C25 H25 119.4 . . ?
C11 C26 C27 109.5(5) . . ?
C11 C26 H26A 109.8 . . ?
C27 C26 H26A 109.8 . . ?
C11 C26 H26B 109.8 . . ?
C27 C26 H26B 109.8 . . ?
H26A C26 H26B 108.2 . . ?
C28 C27 C26 119.1(6) . . ?
C28 C27 Ti1 137.2(5) . . ?
C26 C27 Ti1 102.9(4) . . ?
C27 C28 C35 125.5(6) . . ?
C27 C28 C29 121.0(6) . . ?
C35 C28 C29 113.5(5) . . ?
C34 C29 C30 117.3(7) . . ?
C34 C29 C28 120.9(6) . . ?
C30 C29 C28 121.8(7) . . ?
C29 C30 C31 121.0(8) . . ?
C29 C30 H30 119.5 . . ?
C31 C30 H30 119.5 . . ?
C32 C31 C30 121.5(8) . . ?
C32 C31 H31 119.3 . . ?
C30 C31 H31 119.3 . . ?
C31 C32 C33 118.7(7) . . ?
C31 C32 H32 120.6 . . ?
C33 C32 H32 120.6 . . ?
C32 C33 C34 120.4(8) . . ?
C32 C33 H33 119.8 . . ?
C34 C33 H33 119.8 . . ?
C29 C34 C33 121.1(7) . . ?
C29 C34 H34 119.4 . . ?
C33 C34 H34 119.4 . . ?
C40 C35 C36 117.7(6) . . ?
C40 C35 C28 122.4(6) . . ?
C36 C35 C28 119.8(6) . . ?
C37 C36 C35 120.9(7) . . ?
C37 C36 H36 119.6 . . ?
C35 C36 H36 119.6 . . ?
C38 C37 C36 120.1(7) . . ?
C38 C37 H37 120.0 . . ?
C36 C37 H37 120.0 . . ?
C39 C38 C37 120.0(7) . . ?
C39 C38 H38 120.0 . . ?
C37 C38 H38 120.0 . . ?
C38 C39 C40 120.2(7) . . ?
C38 C39 H39 119.9 . . ?
C40 C39 H39 119.9 . . ?
C35 C40 C39 121.1(7) . . ?
C35 C40 H40 119.5 . . ?
C39 C40 H40 119.5 . . ?
C52 Ti2 C67 84.9(2) . . ?
C52 Ti2 C46 76.6(2) . . ?
C67 Ti2 C46 104.3(2) . . ?
C52 Ti2 C50 94.3(2) . . ?
C67 Ti2 C50 136.4(2) . . ?
C46 Ti2 C50 34.8(2) . . ?
C52 Ti2 C47 97.6(2) . . ?
C67 Ti2 C47 79.0(2) . . ?
C46 Ti2 C47 34.7(2) . . ?
C50 Ti2 C47 57.8(2) . . ?
C52 Ti2 C43 136.1(2) . . ?
C67 Ti2 C43 99.7(2) . . ?
C46 Ti2 C43 141.1(2) . . ?
C50 Ti2 C43 110.0(2) . . ?
C47 Ti2 C43 126.2(2) . . ?
C52 Ti2 C42 108.1(2) . . ?
C67 Ti2 C42 76.0(2) . . ?
C46 Ti2 C42 175.2(2) . . ?
C50 Ti2 C42 143.1(2) . . ?
C47 Ti2 C42 142.0(2) . . ?
C43 Ti2 C42 35.0(2) . . ?
C52 Ti2 C41 78.8(2) . . ?
C67 Ti2 C41 90.9(2) . . ?
C46 Ti2 C41 149.7(2) . . ?
C50 Ti2 C41 131.8(2) . . ?
C47 Ti2 C41 169.6(2) . . ?
C43 Ti2 C41 57.7(2) . . ?
C42 Ti2 C41 34.5(2) . . ?
C52 Ti2 C45 84.4(2) . . ?
C67 Ti2 C45 125.4(2) . . ?
C46 Ti2 C45 124.6(2) . . ?
C50 Ti2 C45 97.7(2) . . ?
C47 Ti2 C45 155.5(2) . . ?
C43 Ti2 C45 57.3(2) . . ?
C42 Ti2 C45 57.3(2) . . ?
C41 Ti2 C45 34.5(2) . . ?
C52 Ti2 C44 117.3(2) . . ?
C67 Ti2 C44 132.1(2) . . ?
C46 Ti2 C44 121.4(2) . . ?
C50 Ti2 C44 86.7(2) . . ?
C47 Ti2 C44 132.4(2) . . ?
C43 Ti2 C44 34.4(2) . . ?
C42 Ti2 C44 57.2(2) . . ?
C41 Ti2 C44 57.0(2) . . ?
C45 Ti2 C44 34.0(2) . . ?
C52 Ti2 C48 131.4(2) . . ?
C67 Ti2 C48 90.9(2) . . ?
C46 Ti2 C48 57.6(2) . . ?
C50 Ti2 C48 57.6(2) . . ?
C47 Ti2 C48 34.7(2) . . ?
C43 Ti2 C48 92.3(2) . . ?
C42 Ti2 C48 117.8(2) . . ?
C41 Ti2 C48 149.8(2) . . ?
C45 Ti2 C48 133.6(2) . . ?
C44 Ti2 C48 101.1(2) . . ?
C52 Ti2 C49 128.6(2) . . ?
C67 Ti2 C49 124.9(2) . . ?
C46 Ti2 C49 57.2(2) . . ?
C50 Ti2 C49 34.6(2) . . ?
C47 Ti2 C49 57.1(2) . . ?
C43 Ti2 C49 84.0(2) . . ?
C42 Ti2 C49 118.6(2) . . ?
C41 Ti2 C49 132.6(2) . . ?
C45 Ti2 C49 102.9(2) . . ?
C44 Ti2 C49 75.6(2) . . ?
C48 Ti2 C49 34.0(2) . . ?
C42 C41 C45 107.8(6) . . ?
C42 C41 Ti2 72.2(4) . . ?
C45 C41 Ti2 72.9(4) . . ?
C42 C41 H41 126.1 . . ?
C45 C41 H41 126.1 . . ?
Ti2 C41 H41 120.5 . . ?
C41 C42 C43 107.8(6) . . ?
C41 C42 Ti2 73.3(4) . . ?
C43 C42 Ti2 72.3(4) . . ?
C41 C42 H42 126.1 . . ?
C43 C42 H42 126.1 . . ?
Ti2 C42 H42 120.2 . . ?
C44 C43 C42 107.5(5) . . ?
C44 C43 Ti2 73.9(4) . . ?
C42 C43 Ti2 72.8(4) . . ?
C44 C43 H43 126.2 . . ?
C42 C43 H43 126.2 . . ?
Ti2 C43 H43 119.0 . . ?
C45 C44 C43 108.8(6) . . ?
C45 C44 Ti2 72.9(3) . . ?
C43 C44 Ti2 71.7(3) . . ?
C45 C44 H44 125.6 . . ?
C43 C44 H44 125.6 . . ?
Ti2 C44 H44 121.5 . . ?
C44 C45 C41 108.1(6) . . ?
C44 C45 Ti2 73.1(4) . . ?
C41 C45 Ti2 72.6(3) . . ?
C44 C45 H45 126.0 . . ?
C41 C45 H45 126.0 . . ?
Ti2 C45 H45 120.2 . . ?
C47 C46 C50 108.4(6) . . ?
C47 C46 Ti2 73.1(4) . . ?
C50 C46 Ti2 72.9(4) . . ?
C47 C46 H46 125.8 . . ?
C50 C46 H46 125.8 . . ?
Ti2 C46 H46 120.0 . . ?
C46 C47 C48 108.1(5) . . ?
C46 C47 Ti2 72.2(4) . . ?
C48 C47 Ti2 74.0(4) . . ?
C46 C47 H47 125.9 . . ?
C48 C47 H47 125.9 . . ?
Ti2 C47 H47 119.7 . . ?
C49 C48 C47 107.4(5) . . ?
C49 C48 Ti2 73.2(3) . . ?
C47 C48 Ti2 71.3(3) . . ?
C49 C48 H48 126.3 . . ?
C47 C48 H48 126.3 . . ?
Ti2 C48 H48 121.0 . . ?
C48 C49 C50 108.7(5) . . ?
C48 C49 Ti2 72.8(3) . . ?
C50 C49 Ti2 71.1(3) . . ?
C48 C49 H49 125.6 . . ?
C50 C49 H49 125.6 . . ?
Ti2 C49 H49 122.1 . . ?
C46 C50 C49 107.2(6) . . ?
C46 C50 Ti2 72.2(4) . . ?
C49 C50 Ti2 74.3(4) . . ?
C46 C50 H50 126.4 . . ?
C49 C50 H50 126.4 . . ?
Ti2 C50 H50 119.1 . . ?
C66 C51 C52 112.5(5) . . ?
C66 C51 H51A 109.1 . . ?
C52 C51 H51A 109.1 . . ?
C66 C51 H51B 109.1 . . ?
C52 C51 H51B 109.1 . . ?
H51A C51 H51B 107.8 . . ?
C53 C52 C51 118.6(5) . . ?
C53 C52 Ti2 138.3(5) . . ?
C51 C52 Ti2 102.8(4) . . ?
C52 C53 C60 124.1(6) . . ?
C52 C53 C54 124.1(5) . . ?
C60 C53 C54 111.8(5) . . ?
C55 C54 C59 117.8(6) . . ?
C55 C54 C53 121.5(6) . . ?
C59 C54 C53 120.4(6) . . ?
C54 C55 C56 121.4(6) . . ?
C54 C55 H55 119.3 . . ?
C56 C55 H55 119.3 . . ?
C57 C56 C55 119.6(7) . . ?
C57 C56 H56 120.2 . . ?
C55 C56 H56 120.2 . . ?
C58 C57 C56 119.7(6) . . ?
C58 C57 H57 120.2 . . ?
C56 C57 H57 120.2 . . ?
C57 C58 C59 121.3(7) . . ?
C57 C58 H58 119.3 . . ?
C59 C58 H58 119.3 . . ?
C58 C59 C54 120.1(6) . . ?
C58 C59 H59 120.0 . . ?
C54 C59 H59 120.0 . . ?
C65 C60 C61 117.4(6) . . ?
C65 C60 C53 121.2(6) . . ?
C61 C60 C53 121.2(6) . . ?
C62 C61 C60 120.7(7) . . ?
C62 C61 H61 119.7 . . ?
C60 C61 H61 119.7 . . ?
C63 C62 C61 121.4(7) . . ?
C63 C62 H62 119.3 . . ?
C61 C62 H62 119.3 . . ?
C62 C63 C64 119.0(6) . . ?
C62 C63 H63 120.5 . . ?
C64 C63 H63 120.5 . . ?
C63 C64 C65 120.0(7) . . ?
C63 C64 H64 120.0 . . ?
C65 C64 H64 120.0 . . ?
C60 C65 C64 121.6(6) . . ?
C60 C65 H65 119.2 . . ?
C64 C65 H65 119.2 . . ?
C51 C66 C67 110.4(5) . . ?
C51 C66 H66A 109.6 . . ?
C67 C66 H66A 109.6 . . ?
C51 C66 H66B 109.6 . . ?
C67 C66 H66B 109.6 . . ?
H66A C66 H66B 108.1 . . ?
C68 C67 C66 120.3(5) . . ?
C68 C67 Ti2 137.5(5) . . ?
C66 C67 Ti2 101.7(4) . . ?
C67 C68 C69 125.0(6) . . ?
C67 C68 C75 122.5(6) . . ?
C69 C68 C75 112.5(5) . . ?
C70 C69 C74 117.0(6) . . ?
C70 C69 C68 122.1(6) . . ?
C74 C69 C68 120.9(6) . . ?
C69 C70 C71 122.1(7) . . ?
C69 C70 H70 118.9 . . ?
C71 C70 H70 118.9 . . ?
C72 C71 C70 119.6(8) . . ?
C72 C71 H71 120.2 . . ?
C70 C71 H71 120.2 . . ?
C71 C72 C73 119.8(7) . . ?
C71 C72 H72 120.1 . . ?
C73 C72 H72 120.1 . . ?
C72 C73 C74 119.5(8) . . ?
C72 C73 H73 120.2 . . ?
C74 C73 H73 120.2 . . ?
C69 C74 C73 121.8(7) . . ?
C69 C74 H74 119.1 . . ?
C73 C74 H74 119.1 . . ?
C76 C75 C80 118.9(6) . . ?
C76 C75 C68 120.5(6) . . ?
C80 C75 C68 120.6(6) . . ?
C75 C76 C77 120.8(8) . . ?
C75 C76 H76 119.6 . . ?
C77 C76 H76 119.6 . . ?
C78 C77 C76 120.9(8) . . ?
C78 C77 H77 119.5 . . ?
C76 C77 H77 119.5 . . ?
C77 C78 C79 119.1(7) . . ?
C77 C78 H78 120.5 . . ?
C79 C78 H78 120.5 . . ?
C78 C79 C80 120.4(9) . . ?
C78 C79 H79 119.8 . . ?
C80 C79 H79 119.8 . . ?
C75 C80 C79 119.9(8) . . ?
C75 C80 H80 120.1 . . ?
C79 C80 H80 120.1 . . ?
C107 Ti3 C92 85.0(2) . . ?
C107 Ti3 C90 136.9(2) . . ?
C92 Ti3 C90 96.6(2) . . ?
C107 Ti3 C86 106.6(2) . . ?
C92 Ti3 C86 76.1(2) . . ?
C90 Ti3 C86 34.7(2) . . ?
C107 Ti3 C81 93.9(2) . . ?
C92 Ti3 C81 77.1(2) . . ?
C90 Ti3 C81 128.5(2) . . ?
C86 Ti3 C81 144.4(2) . . ?
C107 Ti3 C85 128.6(2) . . ?
C92 Ti3 C85 86.8(2) . . ?
C90 Ti3 C85 94.4(2) . . ?
C86 Ti3 C85 120.3(2) . . ?
C81 Ti3 C85 35.0(2) . . ?
C107 Ti3 C82 76.0(2) . . ?
C92 Ti3 C82 104.3(2) . . ?
C90 Ti3 C82 142.9(2) . . ?
C86 Ti3 C82 177.4(2) . . ?
C81 Ti3 C82 34.3(2) . . ?
C85 Ti3 C82 57.3(2) . . ?
C107 Ti3 C87 79.6(2) . . ?
C92 Ti3 C87 94.6(2) . . ?
C90 Ti3 C87 57.3(2) . . ?
C86 Ti3 C87 34.5(2) . . ?
C81 Ti3 C87 170.0(2) . . ?
C85 Ti3 C87 151.7(2) . . ?
C82 Ti3 C87 147.4(2) . . ?
C107 Ti3 C83 96.7(2) . . ?
C92 Ti3 C83 134.4(2) . . ?
C90 Ti3 C83 111.4(2) . . ?
C86 Ti3 C83 143.9(2) . . ?
C81 Ti3 C83 57.3(2) . . ?
C85 Ti3 C83 56.9(2) . . ?
C82 Ti3 C83 34.7(2) . . ?
C87 Ti3 C83 130.7(2) . . ?
C107 Ti3 C89 121.8(2) . . ?
C92 Ti3 C89 130.2(2) . . ?
C90 Ti3 C89 34.4(2) . . ?
C86 Ti3 C89 57.1(2) . . ?
C81 Ti3 C89 133.3(2) . . ?
C85 Ti3 C89 101.7(2) . . ?
C82 Ti3 C89 121.7(2) . . ?
C87 Ti3 C89 56.6(2) . . ?
C83 Ti3 C89 87.2(2) . . ?
C107 Ti3 C88 88.4(2) . . ?
C92 Ti3 C88 128.3(2) . . ?
C90 Ti3 C88 57.1(2) . . ?
C86 Ti3 C88 57.1(2) . . ?
C81 Ti3 C88 154.6(2) . . ?
C85 Ti3 C88 133.6(2) . . ?
C82 Ti3 C88 123.5(2) . . ?
C87 Ti3 C88 34.0(2) . . ?
C83 Ti3 C88 97.3(2) . . ?
C89 Ti3 C88 33.9(2) . . ?
C107 Ti3 C84 129.9(2) . . ?
C92 Ti3 C84 120.2(2) . . ?
C90 Ti3 C84 86.1(2) . . ?
C86 Ti3 C84 120.6(2) . . ?
C81 Ti3 C84 57.1(2) . . ?
C85 Ti3 C84 33.8(2) . . ?
C82 Ti3 C84 57.0(2) . . ?
C87 Ti3 C84 132.9(2) . . ?
C83 Ti3 C84 34.1(2) . . ?
C89 Ti3 C84 76.4(2) . . ?
C88 Ti3 C84 102.8(2) . . ?
C82 C81 C85 107.5(5) . . ?
C82 C81 Ti3 73.2(4) . . ?
C85 C81 Ti3 72.7(3) . . ?
C82 C81 H81 126.2 . . ?
C85 C81 H81 126.2 . . ?
Ti3 C81 H81 119.8 . . ?
C81 C82 C83 107.9(5) . . ?
C81 C82 Ti3 72.5(4) . . ?
C83 C82 Ti3 72.9(4) . . ?
C81 C82 H82 126.0 . . ?
C83 C82 H82 126.0 . . ?
Ti3 C82 H82 120.3 . . ?
C84 C83 C82 108.1(5) . . ?
C84 C83 Ti3 74.1(3) . . ?
C82 C83 Ti3 72.4(4) . . ?
C84 C83 H83 126.0 . . ?
C82 C83 H83 126.0 . . ?
Ti3 C83 H83 119.3 . . ?
C85 C84 C83 108.1(5) . . ?
C85 C84 Ti3 71.5(3) . . ?
C83 C84 Ti3 71.8(3) . . ?
C85 C84 H84 126.0 . . ?
C83 C84 H84 126.0 . . ?
Ti3 C84 H84 122.4 . . ?
C84 C85 C81 108.3(5) . . ?
C84 C85 Ti3 74.7(3) . . ?
C81 C85 Ti3 72.3(3) . . ?
C84 C85 H85 125.8 . . ?
C81 C85 H85 125.8 . . ?
Ti3 C85 H85 119.0 . . ?
C87 C86 C90 107.6(6) . . ?
C87 C86 Ti3 73.3(4) . . ?
C90 C86 Ti3 72.5(4) . . ?
C87 C86 H86 126.2 . . ?
C90 C86 H86 126.2 . . ?
Ti3 C86 H86 119.8 . . ?
C88 C87 C86 108.6(6) . . ?
C88 C87 Ti3 74.2(4) . . ?
C86 C87 Ti3 72.1(4) . . ?
C88 C87 H87 125.7 . . ?
C86 C87 H87 125.7 . . ?
Ti3 C87 H87 119.7 . . ?
C87 C88 C89 107.7(6) . . ?
C87 C88 Ti3 71.7(3) . . ?
C89 C88 Ti3 72.7(3) . . ?
C87 C88 H88 126.1 . . ?
C89 C88 H88 126.1 . . ?
Ti3 C88 H88 121.2 . . ?
C88 C89 C90 108.2(6) . . ?
C88 C89 Ti3 73.3(4) . . ?
C90 C89 Ti3 71.1(3) . . ?
C88 C89 H89 125.9 . . ?
C90 C89 H89 125.9 . . ?
Ti3 C89 H89 121.4 . . ?
C86 C90 C89 107.9(6) . . ?
C86 C90 Ti3 72.8(4) . . ?
C89 C90 Ti3 74.5(4) . . ?
C86 C90 H90 126.1 . . ?
C89 C90 H90 126.1 . . ?
Ti3 C90 H90 118.6 . . ?
C106 C91 C92 110.1(5) . . ?
C106 C91 H91A 109.6 . . ?
C92 C91 H91A 109.6 . . ?
C106 C91 H91B 109.6 . . ?
C92 C91 H91B 109.6 . . ?
H91A C91 H91B 108.2 . . ?
C93 C92 C91 118.3(5) . . ?
C93 C92 Ti3 137.8(5) . . ?
C91 C92 Ti3 103.7(3) . . ?
C92 C93 C94 124.1(5) . . ?
C92 C93 C100 124.4(5) . . ?
C94 C93 C100 111.5(5) . . ?
C95 C94 C99 118.0(6) . . ?
C95 C94 C93 122.1(5) . . ?
C99 C94 C93 119.8(6) . . ?
C94 C95 C96 121.9(6) . . ?
C94 C95 H95 119.0 . . ?
C96 C95 H95 119.0 . . ?
C97 C96 C95 119.4(6) . . ?
C97 C96 H96 120.3 . . ?
C95 C96 H96 120.3 . . ?
C98 C97 C96 119.6(6) . . ?
C98 C97 H97 120.2 . . ?
C96 C97 H97 120.2 . . ?
C97 C98 C99 121.0(6) . . ?
C97 C98 H98 119.5 . . ?
C99 C98 H98 119.5 . . ?
C94 C99 C98 120.0(6) . . ?
C94 C99 H99 120.0 . . ?
C98 C99 H99 120.0 . . ?
C105 C100 C101 117.4(6) . . ?
C105 C100 C93 121.6(6) . . ?
C101 C100 C93 121.0(6) . . ?
C102 C101 C100 121.3(6) . . ?
C102 C101 H101 119.4 . . ?
C100 C101 H101 119.4 . . ?
C101 C102 C103 120.4(6) . . ?
C101 C102 H102 119.8 . . ?
C103 C102 H102 119.8 . . ?
C104 C103 C102 118.7(6) . . ?
C104 C103 H103 120.7 . . ?
C102 C103 H103 120.7 . . ?
C103 C104 C105 120.2(7) . . ?
C103 C104 H104 119.9 . . ?
C105 C104 H104 119.9 . . ?
C100 C105 C104 122.0(6) . . ?
C100 C105 H105 119.0 . . ?
C104 C105 H105 119.0 . . ?
C91 C106 C107 110.9(5) . . ?
C91 C106 H10A 109.5 . . ?
C107 C106 H10A 109.5 . . ?
C91 C106 H10B 109.5 . . ?
C107 C106 H10B 109.5 . . ?
H10A C106 H10B 108.1 . . ?
C108 C107 C106 118.7(5) . . ?
C108 C107 Ti3 139.2(5) . . ?
C106 C107 Ti3 101.3(4) . . ?
C107 C108 C115 125.1(6) . . ?
C107 C108 C109 122.3(6) . . ?
C115 C108 C109 112.6(5) . . ?
C114 C109 C110 119.0(6) . . ?
C114 C109 C108 120.4(6) . . ?
C110 C109 C108 120.6(7) . . ?
C109 C110 C111 119.1(8) . . ?
C109 C110 H110 120.4 . . ?
C111 C110 H110 120.4 . . ?
C112 C111 C110 120.6(8) . . ?
C112 C111 H111 119.7 . . ?
C110 C111 H111 119.7 . . ?
C113 C112 C111 120.4(7) . . ?
C113 C112 H112 119.8 . . ?
C111 C112 H112 119.8 . . ?
C112 C113 C114 119.9(8) . . ?
C112 C113 H113 120.0 . . ?
C114 C113 H113 120.0 . . ?
C109 C114 C113 120.9(7) . . ?
C109 C114 H114 119.5 . . ?
C113 C114 H114 119.5 . . ?
C120 C115 C116 117.2(6) . . ?
C120 C115 C108 122.5(6) . . ?
C116 C115 C108 120.2(6) . . ?
C117 C116 C115 121.4(7) . . ?
C117 C116 H116 119.3 . . ?
C115 C116 H116 119.3 . . ?
C118 C117 C116 119.9(7) . . ?
C118 C117 H117 120.1 . . ?
C116 C117 H117 120.1 . . ?
C117 C118 C119 120.1(7) . . ?
C117 C118 H118 120.0 . . ?
C119 C118 H118 120.0 . . ?
C118 C119 C120 120.3(7) . . ?
C118 C119 H119 119.8 . . ?
C120 C119 H119 119.8 . . ?
C119 C120 C115 121.1(7) . . ?
C119 C120 H120 119.5 . . ?
C115 C120 H120 119.5 . . ?
C147 Ti4 C132 85.2(2) . . ?
C147 Ti4 C128 99.2(2) . . ?
C132 Ti4 C128 135.7(2) . . ?
C147 Ti4 C121 106.1(2) . . ?
C132 Ti4 C121 76.5(2) . . ?
C128 Ti4 C121 141.1(2) . . ?
C147 Ti4 C125 137.1(2) . . ?
C132 Ti4 C125 96.4(2) . . ?
C128 Ti4 C125 108.5(2) . . ?
C121 Ti4 C125 35.2(2) . . ?
C147 Ti4 C127 75.8(2) . . ?
C132 Ti4 C127 107.6(2) . . ?
C128 Ti4 C127 34.8(2) . . ?
C121 Ti4 C127 175.8(2) . . ?
C125 Ti4 C127 141.6(2) . . ?
C147 Ti4 C122 79.5(2) . . ?
C132 Ti4 C122 95.7(2) . . ?
C128 Ti4 C122 128.6(2) . . ?
C121 Ti4 C122 34.6(2) . . ?
C125 Ti4 C122 57.7(2) . . ?
C127 Ti4 C122 144.1(2) . . ?
C147 Ti4 C126 91.4(2) . . ?
C132 Ti4 C126 79.0(2) . . ?
C128 Ti4 C126 56.9(2) . . ?
C121 Ti4 C126 148.3(2) . . ?
C125 Ti4 C126 131.0(2) . . ?
C127 Ti4 C126 34.2(2) . . ?
C122 Ti4 C126 169.9(2) . . ?
C147 Ti4 C130 125.8(2) . . ?
C132 Ti4 C130 84.7(2) . . ?
C128 Ti4 C130 56.9(2) . . ?
C121 Ti4 C130 122.7(2) . . ?
C125 Ti4 C130 96.9(2) . . ?
C127 Ti4 C130 57.3(2) . . ?
C122 Ti4 C130 154.6(2) . . ?
C126 Ti4 C130 34.4(2) . . ?
C147 Ti4 C123 89.1(2) . . ?
C132 Ti4 C123 129.6(2) . . ?
C128 Ti4 C123 94.7(2) . . ?
C121 Ti4 C123 57.2(2) . . ?
C125 Ti4 C123 57.2(2) . . ?
C127 Ti4 C123 119.4(2) . . ?
C122 Ti4 C123 34.3(2) . . ?
C126 Ti4 C123 151.4(2) . . ?
C130 Ti4 C123 135.4(2) . . ?
C147 Ti4 C129 131.7(2) . . ?
C132 Ti4 C129 117.5(2) . . ?
C128 Ti4 C129 34.3(2) . . ?
C121 Ti4 C129 120.0(2) . . ?
C125 Ti4 C129 85.2(2) . . ?
C127 Ti4 C129 57.3(2) . . ?
C122 Ti4 C129 133.3(2) . . ?
C126 Ti4 C129 56.6(2) . . ?
C130 Ti4 C129 33.8(2) . . ?
C123 Ti4 C129 103.2(2) . . ?
C147 Ti4 C124 122.4(2) . . ?
C132 Ti4 C124 130.1(2) . . ?
C128 Ti4 C124 84.3(2) . . ?
C121 Ti4 C124 57.2(2) . . ?
C125 Ti4 C124 34.4(2) . . ?
C127 Ti4 C124 118.6(2) . . ?
C122 Ti4 C124 56.7(2) . . ?
C126 Ti4 C124 133.2(2) . . ?
C130 Ti4 C124 104.2(2) . . ?
C123 Ti4 C124 33.7(2) . . ?
C129 Ti4 C124 76.6(2) . . ?
C122 C121 C125 107.7(6) . . ?
C122 C121 Ti4 73.5(4) . . ?
C125 C121 Ti4 72.5(4) . . ?
C122 C121 H121 126.1 . . ?
C125 C121 H121 126.1 . . ?
Ti4 C121 H121 119.7 . . ?
C121 C122 C123 108.2(6) . . ?
C121 C122 Ti4 72.0(4) . . ?
C123 C122 Ti4 74.0(4) . . ?
C121 C122 H122 125.9 . . ?
C123 C122 H122 125.9 . . ?
Ti4 C122 H122 119.9 . . ?
C124 C123 C122 108.0(6) . . ?
C124 C123 Ti4 73.2(3) . . ?
C122 C123 Ti4 71.7(3) . . ?
C124 C123 H123 126.0 . . ?
C122 C123 H123 126.0 . . ?
Ti4 C123 H123 120.8 . . ?
C123 C124 C125 108.8(6) . . ?
C123 C124 Ti4 73.1(4) . . ?
C125 C124 Ti4 71.0(3) . . ?
C123 C124 H124 125.6 . . ?
C125 C124 H124 125.6 . . ?
Ti4 C124 H124 122.0 . . ?
C124 C125 C121 107.2(5) . . ?
C124 C125 Ti4 74.7(4) . . ?
C121 C125 Ti4 72.3(4) . . ?
C124 C125 H125 126.4 . . ?
C121 C125 H125 126.4 . . ?
Ti4 C125 H125 118.6 . . ?
C127 C126 C130 109.1(5) . . ?
C127 C126 Ti4 72.7(4) . . ?
C130 C126 Ti4 73.7(4) . . ?
C127 C126 H126 125.4 . . ?
C130 C126 H126 125.4 . . ?
Ti4 C126 H126 119.9 . . ?
C126 C127 C128 106.7(5) . . ?
C126 C127 Ti4 73.1(4) . . ?
C128 C127 Ti4 71.8(3) . . ?
C126 C127 H127 126.7 . . ?
C128 C127 H127 126.7 . . ?
Ti4 C127 H127 120.3 . . ?
C129 C128 C127 108.8(5) . . ?
C129 C128 Ti4 74.9(3) . . ?
C127 C128 Ti4 73.3(3) . . ?
C129 C128 H128 125.6 . . ?
C127 C128 H128 125.6 . . ?
Ti4 C128 H128 118.1 . . ?
C130 C129 C128 107.9(5) . . ?
C130 C129 Ti4 72.9(3) . . ?
C128 C129 Ti4 70.8(3) . . ?
C130 C129 H129 126.1 . . ?
C128 C129 H129 126.1 . . ?
Ti4 C129 H129 121.9 . . ?
C129 C130 C126 107.5(5) . . ?
C129 C130 Ti4 73.3(3) . . ?
C126 C130 Ti4 71.9(3) . . ?
C129 C130 H130 126.2 . . ?
C126 C130 H130 126.2 . . ?
Ti4 C130 H130 120.4 . . ?
C146 C131 C132 111.5(5) . . ?
C146 C131 H13A 109.3 . . ?
C132 C131 H13A 109.3 . . ?
C146 C131 H13B 109.3 . . ?
C132 C131 H13B 109.3 . . ?
H13A C131 H13B 108.0 . . ?
C133 C132 C131 119.5(5) . . ?
C133 C132 Ti4 137.7(4) . . ?
C131 C132 Ti4 102.4(3) . . ?
C132 C133 C134 125.4(5) . . ?
C132 C133 C140 123.3(5) . . ?
C134 C133 C140 111.3(5) . . ?
C135 C134 C139 117.1(6) . . ?
C135 C134 C133 122.3(5) . . ?
C139 C134 C133 120.4(6) . . ?
C136 C135 C134 122.0(6) . . ?
C136 C135 H135 119.0 . . ?
C134 C135 H135 119.0 . . ?
C137 C136 C135 119.7(7) . . ?
C137 C136 H136 120.1 . . ?
C135 C136 H136 120.1 . . ?
C138 C137 C136 120.4(6) . . ?
C138 C137 H137 119.8 . . ?
C136 C137 H137 119.8 . . ?
C137 C138 C139 120.0(7) . . ?
C137 C138 H138 120.0 . . ?
C139 C138 H138 120.0 . . ?
C138 C139 C134 120.8(7) . . ?
C138 C139 H139 119.6 . . ?
C134 C139 H139 119.6 . . ?
C141 C140 C145 118.3(5) . . ?
C141 C140 C133 120.9(5) . . ?
C145 C140 C133 120.7(5) . . ?
C140 C141 C142 121.2(6) . . ?
C140 C141 H141 119.4 . . ?
C142 C141 H141 119.4 . . ?
C141 C142 C143 121.1(7) . . ?
C141 C142 H142 119.5 . . ?
C143 C142 H142 119.5 . . ?
C144 C143 C142 116.6(6) . . ?
C144 C143 H143 121.7 . . ?
C142 C143 H143 121.7 . . ?
C145 C144 C143 122.3(7) . . ?
C145 C144 H144 118.9 . . ?
C143 C144 H144 118.9 . . ?
C144 C145 C140 120.5(6) . . ?
C144 C145 H145 119.7 . . ?
C140 C145 H145 119.7 . . ?
C147 C146 C131 110.8(5) . . ?
C147 C146 H14A 109.5 . . ?
C131 C146 H14A 109.5 . . ?
C147 C146 H14B 109.5 . . ?
C131 C146 H14B 109.5 . . ?
H14A C146 H14B 108.1 . . ?
C148 C147 C146 120.2(5) . . ?
C148 C147 Ti4 137.5(4) . . ?
C146 C147 Ti4 101.9(4) . . ?
C147 C148 C155 123.5(5) . . ?
C147 C148 C149 124.2(5) . . ?
C155 C148 C149 112.2(5) . . ?
C150 C149 C154 117.2(6) . . ?
C150 C149 C148 122.3(6) . . ?
C154 C149 C148 120.5(6) . . ?
C149 C150 C151 120.9(7) . . ?
C149 C150 H150 119.6 . . ?
C151 C150 H150 119.6 . . ?
C152 C151 C150 119.7(7) . . ?
C152 C151 H151 120.1 . . ?
C150 C151 H151 120.1 . . ?
C151 C152 C153 120.9(7) . . ?
C151 C152 H152 119.5 . . ?
C153 C152 H152 119.5 . . ?
C152 C153 C154 119.5(7) . . ?
C152 C153 H153 120.2 . . ?
C154 C153 H153 120.2 . . ?
C153 C154 C149 121.6(7) . . ?
C153 C154 H154 119.2 . . ?
C149 C154 H154 119.2 . . ?
C160 C155 C156 118.0(6) . . ?
C160 C155 C148 122.1(6) . . ?
C156 C155 C148 119.9(6) . . ?
C157 C156 C155 120.7(7) . . ?
C157 C156 H156 119.6 . . ?
C155 C156 H156 119.6 . . ?
C158 C157 C156 120.0(8) . . ?
C158 C157 H157 120.0 . . ?
C156 C157 H157 120.0 . . ?
C159 C158 C157 120.0(7) . . ?
C159 C158 H158 120.0 . . ?
C157 C158 H158 120.0 . . ?
C158 C159 C160 120.3(8) . . ?
C158 C159 H159 119.8 . . ?
C160 C159 H159 119.8 . . ?
C159 C160 C155 120.8(7) . . ?
C159 C160 H160 119.6 . . ?
C155 C160 H160 119.6 . . ?

loop_
_geom_bond_atom_site_label_1
_geom_bond_atom_site_label_2
_geom_bond_distance
_geom_bond_site_symmetry_2
_geom_bond_publ_flag
Ti1 C27 2.211(6) . ?
Ti1 C12 2.229(6) . ?
Ti1 C1 2.363(7) . ?
Ti1 C5 2.366(7) . ?
Ti1 C6 2.367(7) . ?
Ti1 C2 2.371(6) . ?
Ti1 C10 2.384(6) . ?
Ti1 C8 2.384(7) . ?
Ti1 C7 2.391(7) . ?
Ti1 C3 2.394(6) . ?
Ti1 C4 2.413(7) . ?
Ti1 C9 2.424(7) . ?
C1 C2 1.409(9) . ?
C1 C5 1.426(10) . ?
C1 H1 0.9500 . ?
C2 C3 1.411(10) . ?
C2 H2 0.9500 . ?
C3 C4 1.395(10) . ?
C3 H3 0.9500 . ?
C4 C5 1.387(9) . ?
C4 H4 0.9500 . ?
C5 H5 0.9500 . ?
C6 C10 1.403(9) . ?
C6 C7 1.415(10) . ?
C6 H6 0.9500 . ?
C7 C8 1.404(10) . ?
C7 H7 0.9500 . ?
C8 C9 1.421(9) . ?
C8 H8 0.9500 . ?
C9 C10 1.390(9) . ?
C9 H9 0.9500 . ?
C10 H10 0.9500 . ?
C11 C26 1.511(10) . ?
C11 C12 1.534(9) . ?
C11 H11A 0.9900 . ?
C11 H11B 0.9900 . ?
C12 C13 1.351(9) . ?
C13 C14 1.501(9) . ?
C13 C20 1.514(9) . ?
C14 C19 1.398(9) . ?
C14 C15 1.410(9) . ?
C15 C16 1.376(9) . ?
C15 H15 0.9500 . ?
C16 C17 1.380(11) . ?
C16 H16 0.9500 . ?
C17 C18 1.397(11) . ?
C17 H17 0.9500 . ?
C18 C19 1.382(9) . ?
C18 H18 0.9500 . ?
C19 H19 0.9500 . ?
C20 C25 1.387(10) . ?
C20 C21 1.401(10) . ?
C21 C22 1.393(11) . ?
C21 H21 0.9500 . ?
C22 C23 1.381(12) . ?
C22 H22 0.9500 . ?
C23 C24 1.384(12) . ?
C23 H23 0.9500 . ?
C24 C25 1.389(10) . ?
C24 H24 0.9500 . ?
C25 H25 0.9500 . ?
C26 C27 1.519(9) . ?
C26 H26A 0.9900 . ?
C26 H26B 0.9900 . ?
C27 C28 1.361(9) . ?
C28 C35 1.479(9) . ?
C28 C29 1.514(9) . ?
C29 C34 1.382(10) . ?
C29 C30 1.386(11) . ?
C30 C31 1.386(12) . ?
C30 H30 0.9500 . ?
C31 C32 1.358(14) . ?
C31 H31 0.9500 . ?
C32 C33 1.372(12) . ?
C32 H32 0.9500 . ?
C33 C34 1.401(10) . ?
C33 H33 0.9500 . ?
C34 H34 0.9500 . ?
C35 C40 1.388(10) . ?
C35 C36 1.408(10) . ?
C36 C37 1.390(11) . ?
C36 H36 0.9500 . ?
C37 C38 1.380(13) . ?
C37 H37 0.9500 . ?
C38 C39 1.374(12) . ?
C38 H38 0.9500 . ?
C39 C40 1.397(10) . ?
C39 H39 0.9500 . ?
C40 H40 0.9500 . ?
Ti2 C52 2.225(6) . ?
Ti2 C67 2.229(6) . ?
Ti2 C46 2.355(7) . ?
Ti2 C50 2.364(6) . ?
Ti2 C47 2.366(6) . ?
Ti2 C43 2.370(6) . ?
Ti2 C42 2.377(7) . ?
Ti2 C41 2.391(6) . ?
Ti2 C45 2.395(6) . ?
Ti2 C44 2.399(6) . ?
Ti2 C48 2.400(6) . ?
Ti2 C49 2.405(6) . ?
C41 C42 1.413(10) . ?
C41 C45 1.421(10) . ?
C41 H41 0.9500 . ?
C42 C43 1.427(9) . ?
C42 H42 0.9500 . ?
C43 C44 1.409(9) . ?
C43 H43 0.9500 . ?
C44 C45 1.401(9) . ?
C44 H44 0.9500 . ?
C45 H45 0.9500 . ?
C46 C47 1.407(9) . ?
C46 C50 1.413(9) . ?
C46 H46 0.9500 . ?
C47 C48 1.421(9) . ?
C47 H47 0.9500 . ?
C48 C49 1.406(9) . ?
C48 H48 0.9500 . ?
C49 C50 1.419(9) . ?
C49 H49 0.9500 . ?
C50 H50 0.9500 . ?
C51 C66 1.516(9) . ?
C51 C52 1.517(8) . ?
C51 H51A 0.9900 . ?
C51 H51B 0.9900 . ?
C52 C53 1.361(9) . ?
C53 C60 1.494(8) . ?
C53 C54 1.496(8) . ?
C54 C55 1.383(9) . ?
C54 C59 1.407(9) . ?
C55 C56 1.405(9) . ?
C55 H55 0.9500 . ?
C56 C57 1.383(11) . ?
C56 H56 0.9500 . ?
C57 C58 1.363(11) . ?
C57 H57 0.9500 . ?
C58 C59 1.394(9) . ?
C58 H58 0.9500 . ?
C59 H59 0.9500 . ?
C60 C65 1.396(10) . ?
C60 C61 1.400(10) . ?
C61 C62 1.392(10) . ?
C61 H61 0.9500 . ?
C62 C63 1.377(12) . ?
C62 H62 0.9500 . ?
C63 C64 1.386(11) . ?
C63 H63 0.9500 . ?
C64 C65 1.399(9) . ?
C64 H64 0.9500 . ?
C65 H65 0.9500 . ?
C66 C67 1.524(8) . ?
C66 H66A 0.9900 . ?
C66 H66B 0.9900 . ?
C67 C68 1.354(9) . ?
C68 C69 1.495(9) . ?
C68 C75 1.496(8) . ?
C69 C70 1.388(10) . ?
C69 C74 1.392(10) . ?
C70 C71 1.402(10) . ?
C70 H70 0.9500 . ?
C71 C72 1.374(13) . ?
C71 H71 0.9500 . ?
C72 C73 1.395(13) . ?
C72 H72 0.9500 . ?
C73 C74 1.398(11) . ?
C73 H73 0.9500 . ?
C74 H74 0.9500 . ?
C75 C76 1.383(10) . ?
C75 C80 1.403(10) . ?
C76 C77 1.389(11) . ?
C76 H76 0.9500 . ?
C77 C78 1.381(15) . ?
C77 H77 0.9500 . ?
C78 C79 1.390(15) . ?
C78 H78 0.9500 . ?
C79 C80 1.404(10) . ?
C79 H79 0.9500 . ?
C80 H80 0.9500 . ?
Ti3 C107 2.209(6) . ?
Ti3 C92 2.230(5) . ?
Ti3 C90 2.358(6) . ?
Ti3 C86 2.362(6) . ?
Ti3 C81 2.367(6) . ?
Ti3 C85 2.372(6) . ?
Ti3 C82 2.376(6) . ?
Ti3 C87 2.378(6) . ?
Ti3 C83 2.382(6) . ?
Ti3 C89 2.402(6) . ?
Ti3 C88 2.410(6) . ?
Ti3 C84 2.412(6) . ?
C81 C82 1.398(9) . ?
C81 C85 1.426(9) . ?
C81 H81 0.9500 . ?
C82 C83 1.417(9) . ?
C82 H82 0.9500 . ?
C83 C84 1.406(9) . ?
C83 H83 0.9500 . ?
C84 C85 1.390(8) . ?
C84 H84 0.9500 . ?
C85 H85 0.9500 . ?
C86 C87 1.407(9) . ?
C86 C90 1.409(9) . ?
C86 H86 0.9500 . ?
C87 C88 1.402(10) . ?
C87 H87 0.9500 . ?
C88 C89 1.404(9) . ?
C88 H88 0.9500 . ?
C89 C90 1.410(9) . ?
C89 H89 0.9500 . ?
C90 H90 0.9500 . ?
C91 C106 1.527(9) . ?
C91 C92 1.528(8) . ?
C91 H91A 0.9900 . ?
C91 H91B 0.9900 . ?
C92 C93 1.351(8) . ?
C93 C94 1.503(8) . ?
C93 C100 1.503(8) . ?
C94 C95 1.380(9) . ?
C94 C99 1.398(8) . ?
C95 C96 1.392(9) . ?
C95 H95 0.9500 . ?
C96 C97 1.386(11) . ?
C96 H96 0.9500 . ?
C97 C98 1.367(11) . ?
C97 H97 0.9500 . ?
C98 C99 1.401(9) . ?
C98 H98 0.9500 . ?
C99 H99 0.9500 . ?
C100 C105 1.388(9) . ?
C100 C101 1.399(9) . ?
C101 C102 1.384(9) . ?
C101 H101 0.9500 . ?
C102 C103 1.412(11) . ?
C102 H102 0.9500 . ?
C103 C104 1.376(11) . ?
C103 H103 0.9500 . ?
C104 C105 1.398(9) . ?
C104 H104 0.9500 . ?
C105 H105 0.9500 . ?
C106 C107 1.536(8) . ?
C106 H10A 0.9900 . ?
C106 H10B 0.9900 . ?
C107 C108 1.346(8) . ?
C108 C115 1.489(8) . ?
C108 C109 1.504(9) . ?
C109 C114 1.382(10) . ?
C109 C110 1.398(10) . ?
C110 C111 1.413(12) . ?
C110 H110 0.9500 . ?
C111 C112 1.370(15) . ?
C111 H111 0.9500 . ?
C112 C113 1.364(13) . ?
C112 H112 0.9500 . ?
C113 C114 1.401(10) . ?
C113 H113 0.9500 . ?
C114 H114 0.9500 . ?
C115 C120 1.397(9) . ?
C115 C116 1.400(9) . ?
C116 C117 1.391(10) . ?
C116 H116 0.9500 . ?
C117 C118 1.371(12) . ?
C117 H117 0.9500 . ?
C118 C119 1.377(12) . ?
C118 H118 0.9500 . ?
C119 C120 1.387(10) . ?
C119 H119 0.9500 . ?
C120 H120 0.9500 . ?
Ti4 C147 2.215(6) . ?
Ti4 C132 2.230(6) . ?
Ti4 C128 2.353(6) . ?
Ti4 C121 2.356(6) . ?
Ti4 C125 2.359(6) . ?
Ti4 C127 2.373(6) . ?
Ti4 C122 2.375(6) . ?
Ti4 C126 2.377(6) . ?
Ti4 C130 2.400(6) . ?
Ti4 C123 2.404(6) . ?
Ti4 C129 2.405(6) . ?
Ti4 C124 2.406(6) . ?
C121 C122 1.405(10) . ?
C121 C125 1.424(9) . ?
C121 H121 0.9500 . ?
C122 C123 1.410(10) . ?
C122 H122 0.9500 . ?
C123 C124 1.394(9) . ?
C123 H123 0.9500 . ?
C124 C125 1.409(9) . ?
C124 H124 0.9500 . ?
C125 H125 0.9500 . ?
C126 C127 1.397(9) . ?
C126 C130 1.412(9) . ?
C126 H126 0.9500 . ?
C127 C128 1.415(9) . ?
C127 H127 0.9500 . ?
C128 C129 1.404(9) . ?
C128 H128 0.9500 . ?
C129 C130 1.399(9) . ?
C129 H129 0.9500 . ?
C130 H130 0.9500 . ?
C131 C146 1.523(9) . ?
C131 C132 1.534(8) . ?
C131 H13A 0.9900 . ?
C131 H13B 0.9900 . ?
C132 C133 1.352(8) . ?
C133 C134 1.492(8) . ?
C133 C140 1.514(8) . ?
C134 C135 1.397(9) . ?
C134 C139 1.410(9) . ?
C135 C136 1.388(9) . ?
C135 H135 0.9500 . ?
C136 C137 1.379(11) . ?
C136 H136 0.9500 . ?
C137 C138 1.377(12) . ?
C137 H137 0.9500 . ?
C138 C139 1.403(9) . ?
C138 H138 0.9500 . ?
C139 H139 0.9500 . ?
C140 C141 1.388(9) . ?
C140 C145 1.400(9) . ?
C141 C142 1.401(9) . ?
C141 H141 0.9500 . ?
C142 C143 1.416(11) . ?
C142 H142 0.9500 . ?
C143 C144 1.397(10) . ?
C143 H143 0.9500 . ?
C144 C145 1.395(9) . ?
C144 H144 0.9500 . ?
C145 H145 0.9500 . ?
C146 C147 1.513(8) . ?
C146 H14A 0.9900 . ?
C146 H14B 0.9900 . ?
C147 C148 1.368(9) . ?
C148 C155 1.488(8) . ?
C148 C149 1.509(9) . ?
C149 C150 1.383(10) . ?
C149 C154 1.398(10) . ?
C150 C151 1.411(10) . ?
C150 H150 0.9500 . ?
C151 C152 1.357(13) . ?
C151 H151 0.9500 . ?
C152 C153 1.364(12) . ?
C152 H152 0.9500 . ?
C153 C154 1.388(10) . ?
C153 H153 0.9500 . ?
C154 H154 0.9500 . ?
C155 C160 1.396(10) . ?
C155 C156 1.404(10) . ?
C156 C157 1.399(9) . ?
C156 H156 0.9500 . ?
C157 C158 1.380(14) . ?
C157 H157 0.9500 . ?
C158 C159 1.380(14) . ?
C158 H158 0.9500 . ?
C159 C160 1.395(10) . ?
C159 H159 0.9500 . ?
C160 H160 0.9500 . ?

loop_
_geom_torsion_atom_site_label_1
_geom_torsion_atom_site_label_2
_geom_torsion_atom_site_label_3
_geom_torsion_atom_site_label_4
_geom_torsion
_geom_torsion_site_symmetry_1
_geom_torsion_site_symmetry_2
_geom_torsion_site_symmetry_3
_geom_torsion_site_symmetry_4
_geom_torsion_publ_flag
C5 C1 C2 C3 -0.4(7) . . . . ?
Ti1 C1 C2 C3 -65.5(4) . . . . ?
C5 C1 C2 Ti1 65.1(4) . . . . ?
C1 C2 C3 C4 -1.0(7) . . . . ?
Ti1 C2 C3 C4 -65.7(5) . . . . ?
C1 C2 C3 Ti1 64.7(4) . . . . ?
C2 C3 C4 C5 2.1(8) . . . . ?
Ti1 C3 C4 C5 -62.3(5) . . . . ?
C2 C3 C4 Ti1 64.3(4) . . . . ?
C3 C4 C5 C1 -2.3(8) . . . . ?
Ti1 C4 C5 C1 -65.3(5) . . . . ?
C3 C4 C5 Ti1 63.0(5) . . . . ?
C2 C1 C5 C4 1.7(7) . . . . ?
Ti1 C1 C5 C4 67.1(5) . . . . ?
C2 C1 C5 Ti1 -65.4(4) . . . . ?
C10 C6 C7 C8 -1.2(7) . . . . ?
Ti1 C6 C7 C8 64.6(5) . . . . ?
C10 C6 C7 Ti1 -65.8(5) . . . . ?
C6 C7 C8 C9 2.4(8) . . . . ?
Ti1 C7 C8 C9 66.4(5) . . . . ?
C6 C7 C8 Ti1 -64.1(5) . . . . ?
C7 C8 C9 C10 -2.7(8) . . . . ?
Ti1 C8 C9 C10 63.0(5) . . . . ?
C7 C8 C9 Ti1 -65.7(5) . . . . ?
C8 C9 C10 C6 1.9(8) . . . . ?
Ti1 C9 C10 C6 64.7(5) . . . . ?
C8 C9 C10 Ti1 -62.8(5) . . . . ?
C7 C6 C10 C9 -0.5(8) . . . . ?
Ti1 C6 C10 C9 -66.4(5) . . . . ?
C7 C6 C10 Ti1 65.9(5) . . . . ?
C26 C11 C12 C13 -135.5(7) . . . . ?
C26 C11 C12 Ti1 39.8(6) . . . . ?
C11 C12 C13 C14 -171.3(6) . . . . ?
Ti1 C12 C13 C14 15.5(12) . . . . ?
C11 C12 C13 C20 9.2(10) . . . . ?
Ti1 C12 C13 C20 -164.1(5) . . . . ?
C12 C13 C14 C19 -113.4(8) . . . . ?
C20 C13 C14 C19 66.2(8) . . . . ?
C12 C13 C14 C15 71.5(9) . . . . ?
C20 C13 C14 C15 -108.9(7) . . . . ?
C19 C14 C15 C16 1.7(9) . . . . ?
C13 C14 C15 C16 177.0(6) . . . . ?
C14 C15 C16 C17 -0.4(10) . . . . ?
C15 C16 C17 C18 0.2(10) . . . . ?
C16 C17 C18 C19 -1.4(10) . . . . ?
C17 C18 C19 C14 2.8(9) . . . . ?
C15 C14 C19 C18 -2.9(9) . . . . ?
C13 C14 C19 C18 -178.2(6) . . . . ?
C12 C13 C20 C25 59.4(9) . . . . ?
C14 C13 C20 C25 -120.2(7) . . . . ?
C12 C13 C20 C21 -125.1(7) . . . . ?
C14 C13 C20 C21 55.2(8) . . . . ?
C25 C20 C21 C22 0.0(10) . . . . ?
C13 C20 C21 C22 -175.6(6) . . . . ?
C20 C21 C22 C23 -0.9(11) . . . . ?
C21 C22 C23 C24 0.3(11) . . . . ?
C22 C23 C24 C25 1.3(11) . . . . ?
C21 C20 C25 C24 1.5(10) . . . . ?
C13 C20 C25 C24 177.1(6) . . . . ?
C23 C24 C25 C20 -2.3(11) . . . . ?
C12 C11 C26 C27 -63.0(7) . . . . ?
C11 C26 C27 C28 -123.3(7) . . . . ?
C11 C26 C27 Ti1 48.1(6) . . . . ?
C26 C27 C28 C35 -175.3(6) . . . . ?
Ti1 C27 C28 C35 17.1(12) . . . . ?
C26 C27 C28 C29 4.1(10) . . . . ?
Ti1 C27 C28 C29 -163.5(5) . . . . ?
C27 C28 C29 C34 -114.1(8) . . . . ?
C35 C28 C29 C34 65.3(8) . . . . ?
C27 C28 C29 C30 66.1(9) . . . . ?
C35 C28 C29 C30 -114.4(7) . . . . ?
C34 C29 C30 C31 1.0(10) . . . . ?
C28 C29 C30 C31 -179.2(6) . . . . ?
C29 C30 C31 C32 -0.7(12) . . . . ?
C30 C31 C32 C33 -0.3(12) . . . . ?
C31 C32 C33 C34 0.9(12) . . . . ?
C30 C29 C34 C33 -0.4(10) . . . . ?
C28 C29 C34 C33 179.9(6) . . . . ?
C32 C33 C34 C29 -0.6(11) . . . . ?
C27 C28 C35 C40 48.3(10) . . . . ?
C29 C28 C35 C40 -131.1(7) . . . . ?
C27 C28 C35 C36 -133.9(7) . . . . ?
C29 C28 C35 C36 46.6(9) . . . . ?
C40 C35 C36 C37 -1.5(10) . . . . ?
C28 C35 C36 C37 -179.3(6) . . . . ?
C35 C36 C37 C38 0.6(11) . . . . ?
C36 C37 C38 C39 0.2(12) . . . . ?
C37 C38 C39 C40 0.0(12) . . . . ?
C36 C35 C40 C39 1.7(10) . . . . ?
C28 C35 C40 C39 179.4(7) . . . . ?
C38 C39 C40 C35 -0.9(11) . . . . ?
C45 C41 C42 C43 0.3(7) . . . . ?
Ti2 C41 C42 C43 -64.5(4) . . . . ?
C45 C41 C42 Ti2 64.7(4) . . . . ?
C41 C42 C43 C44 -1.1(7) . . . . ?
Ti2 C42 C43 C44 -66.3(4) . . . . ?
C41 C42 C43 Ti2 65.1(4) . . . . ?
C42 C43 C44 C45 1.6(7) . . . . ?
Ti2 C43 C44 C45 -63.9(4) . . . . ?
C42 C43 C44 Ti2 65.5(4) . . . . ?
C43 C44 C45 C41 -1.4(7) . . . . ?
Ti2 C44 C45 C41 -64.6(4) . . . . ?
C43 C44 C45 Ti2 63.2(4) . . . . ?
C42 C41 C45 C44 0.7(7) . . . . ?
Ti2 C41 C45 C44 65.0(4) . . . . ?
C42 C41 C45 Ti2 -64.3(4) . . . . ?
C50 C46 C47 C48 0.9(7) . . . . ?
Ti2 C46 C47 C48 65.8(4) . . . . ?
C50 C46 C47 Ti2 -64.9(4) . . . . ?
C46 C47 C48 C49 0.1(7) . . . . ?
Ti2 C47 C48 C49 64.8(4) . . . . ?
C46 C47 C48 Ti2 -64.7(4) . . . . ?
C47 C48 C49 C50 -1.1(7) . . . . ?
Ti2 C48 C49 C50 62.4(4) . . . . ?
C47 C48 C49 Ti2 -63.5(4) . . . . ?
C47 C46 C50 C49 -1.6(7) . . . . ?
Ti2 C46 C50 C49 -66.6(4) . . . . ?
C47 C46 C50 Ti2 65.0(4) . . . . ?
C48 C49 C50 C46 1.7(7) . . . . ?
Ti2 C49 C50 C46 65.2(4) . . . . ?
C48 C49 C50 Ti2 -63.5(4) . . . . ?
C66 C51 C52 C53 136.1(6) . . . . ?
C66 C51 C52 Ti2 -39.1(5) . . . . ?
C51 C52 C53 C60 -10.8(9) . . . . ?
Ti2 C52 C53 C60 162.1(5) . . . . ?
C51 C52 C53 C54 168.9(6) . . . . ?
Ti2 C52 C53 C54 -18.2(11) . . . . ?
C52 C53 C54 C55 -68.1(9) . . . . ?
C60 C53 C54 C55 111.6(6) . . . . ?
C52 C53 C54 C59 117.6(7) . . . . ?
C60 C53 C54 C59 -62.7(7) . . . . ?
C59 C54 C55 C56 -1.6(9) . . . . ?
C53 C54 C55 C56 -176.0(6) . . . . ?
C54 C55 C56 C57 0.4(9) . . . . ?
C55 C56 C57 C58 0.3(9) . . . . ?
C56 C57 C58 C59 0.3(10) . . . . ?
C57 C58 C59 C54 -1.5(9) . . . . ?
C55 C54 C59 C58 2.2(9) . . . . ?
C53 C54 C59 C58 176.6(6) . . . . ?
C52 C53 C60 C65 -59.5(9) . . . . ?
C54 C53 C60 C65 120.8(6) . . . . ?
C52 C53 C60 C61 125.8(7) . . . . ?
C54 C53 C60 C61 -53.9(8) . . . . ?
C65 C60 C61 C62 0.9(9) . . . . ?
C53 C60 C61 C62 175.8(6) . . . . ?
C60 C61 C62 C63 -0.9(10) . . . . ?
C61 C62 C63 C64 1.2(10) . . . . ?
C62 C63 C64 C65 -1.5(10) . . . . ?
C61 C60 C65 C64 -1.2(9) . . . . ?
C53 C60 C65 C64 -176.1(6) . . . . ?
C63 C64 C65 C60 1.5(10) . . . . ?
C52 C51 C66 C67 62.1(7) . . . . ?
C51 C66 C67 C68 126.8(6) . . . . ?
C51 C66 C67 Ti2 -46.0(5) . . . . ?
C66 C67 C68 C69 -3.0(10) . . . . ?
Ti2 C67 C68 C69 166.6(5) . . . . ?
C66 C67 C68 C75 175.8(6) . . . . ?
Ti2 C67 C68 C75 -14.6(11) . . . . ?
C67 C68 C69 C70 -53.5(10) . . . . ?
C75 C68 C69 C70 127.6(7) . . . . ?
C67 C68 C69 C74 127.2(7) . . . . ?
C75 C68 C69 C74 -51.8(8) . . . . ?
C74 C69 C70 C71 -3.0(10) . . . . ?
C68 C69 C70 C71 177.6(6) . . . . ?
C69 C70 C71 C72 0.9(11) . . . . ?
C70 C71 C72 C73 1.4(11) . . . . ?
C71 C72 C73 C74 -1.3(11) . . . . ?
C70 C69 C74 C73 3.1(10) . . . . ?
C68 C69 C74 C73 -177.6(6) . . . . ?
C72 C73 C74 C69 -1.0(11) . . . . ?
C67 C68 C75 C76 126.4(7) . . . . ?
C69 C68 C75 C76 -54.6(8) . . . . ?
C67 C68 C75 C80 -54.4(9) . . . . ?
C69 C68 C75 C80 124.6(7) . . . . ?
C80 C75 C76 C77 1.2(10) . . . . ?
C68 C75 C76 C77 -179.6(7) . . . . ?
C75 C76 C77 C78 0.4(12) . . . . ?
C76 C77 C78 C79 -1.2(13) . . . . ?
C77 C78 C79 C80 0.5(13) . . . . ?
C76 C75 C80 C79 -1.9(10) . . . . ?
C68 C75 C80 C79 178.9(7) . . . . ?
C78 C79 C80 C75 1.0(12) . . . . ?
C85 C81 C82 C83 0.2(7) . . . . ?
Ti3 C81 C82 C83 -64.8(4) . . . . ?
C85 C81 C82 Ti3 65.0(4) . . . . ?
C81 C82 C83 C84 -1.5(7) . . . . ?
Ti3 C82 C83 C84 -66.1(4) . . . . ?
C81 C82 C83 Ti3 64.6(4) . . . . ?
C82 C83 C84 C85 2.3(7) . . . . ?
Ti3 C83 C84 C85 -62.7(4) . . . . ?
C82 C83 C84 Ti3 65.0(4) . . . . ?
C83 C84 C85 C81 -2.1(7) . . . . ?
Ti3 C84 C85 C81 -65.0(4) . . . . ?
C83 C84 C85 Ti3 62.9(4) . . . . ?
C82 C81 C85 C84 1.2(7) . . . . ?
Ti3 C81 C85 C84 66.6(4) . . . . ?
C82 C81 C85 Ti3 -65.4(4) . . . . ?
C90 C86 C87 C88 0.9(7) . . . . ?
Ti3 C86 C87 C88 65.8(4) . . . . ?
C90 C86 C87 Ti3 -64.9(4) . . . . ?
C86 C87 C88 C89 -0.2(7) . . . . ?
Ti3 C87 C88 C89 64.3(4) . . . . ?
C86 C87 C88 Ti3 -64.4(4) . . . . ?
C87 C88 C89 C90 -0.7(7) . . . . ?
Ti3 C88 C89 C90 62.9(4) . . . . ?
C87 C88 C89 Ti3 -63.6(4) . . . . ?
C87 C86 C90 C89 -1.3(7) . . . . ?
Ti3 C86 C90 C89 -66.8(4) . . . . ?
C87 C86 C90 Ti3 65.5(4) . . . . ?
C88 C89 C90 C86 1.3(7) . . . . ?
Ti3 C89 C90 C86 65.7(4) . . . . ?
C88 C89 C90 Ti3 -64.4(4) . . . . ?
C106 C91 C92 C93 136.7(6) . . . . ?
C106 C91 C92 Ti3 -39.0(5) . . . . ?
C91 C92 C93 C94 172.1(5) . . . . ?
Ti3 C92 C93 C94 -14.1(10) . . . . ?
C91 C92 C93 C100 -8.2(9) . . . . ?
Ti3 C92 C93 C100 165.6(5) . . . . ?
C92 C93 C94 C95 -69.3(8) . . . . ?
C100 C93 C94 C95 110.9(6) . . . . ?
C92 C93 C94 C99 113.9(7) . . . . ?
C100 C93 C94 C99 -65.9(7) . . . . ?
C99 C94 C95 C96 -0.1(8) . . . . ?
C93 C94 C95 C96 -177.0(5) . . . . ?
C94 C95 C96 C97 -1.8(9) . . . . ?
C95 C96 C97 C98 1.7(9) . . . . ?
C96 C97 C98 C99 0.3(10) . . . . ?
C95 C94 C99 C98 2.1(8) . . . . ?
C93 C94 C99 C98 179.0(5) . . . . ?
C97 C98 C99 C94 -2.2(9) . . . . ?
C92 C93 C100 C105 -64.7(8) . . . . ?
C94 C93 C100 C105 115.1(6) . . . . ?
C92 C93 C100 C101 117.9(7) . . . . ?
C94 C93 C100 C101 -62.3(7) . . . . ?
C105 C100 C101 C102 2.3(9) . . . . ?
C93 C100 C101 C102 179.8(6) . . . . ?
C100 C101 C102 C103 -3.5(10) . . . . ?
C101 C102 C103 C104 2.2(10) . . . . ?
C102 C103 C104 C105 0.1(10) . . . . ?
C101 C100 C105 C104 0.0(9) . . . . ?
C93 C100 C105 C104 -177.4(6) . . . . ?
C103 C104 C105 C100 -1.3(10) . . . . ?
C92 C91 C106 C107 62.9(6) . . . . ?
C91 C106 C107 C108 123.9(6) . . . . ?
C91 C106 C107 Ti3 -48.1(5) . . . . ?
C106 C107 C108 C115 176.1(6) . . . . ?
Ti3 C107 C108 C115 -16.0(11) . . . . ?
C106 C107 C108 C109 -2.0(10) . . . . ?
Ti3 C107 C108 C109 165.9(5) . . . . ?
C107 C108 C109 C114 111.9(7) . . . . ?
C115 C108 C109 C114 -66.4(8) . . . . ?
C107 C108 C109 C110 -67.0(9) . . . . ?
C115 C108 C109 C110 114.7(7) . . . . ?
C114 C109 C110 C111 -0.5(11) . . . . ?
C108 C109 C110 C111 178.5(7) . . . . ?
C109 C110 C111 C112 -0.5(12) . . . . ?
C110 C111 C112 C113 0.7(13) . . . . ?
C111 C112 C113 C114 0.1(13) . . . . ?
C110 C109 C114 C113 1.2(10) . . . . ?
C108 C109 C114 C113 -177.7(6) . . . . ?
C112 C113 C114 C109 -1.0(12) . . . . ?
C107 C108 C115 C120 -50.7(10) . . . . ?
C109 C108 C115 C120 127.6(7) . . . . ?
C107 C108 C115 C116 132.6(7) . . . . ?
C109 C108 C115 C116 -49.1(8) . . . . ?
C120 C115 C116 C117 1.4(10) . . . . ?
C108 C115 C116 C117 178.2(6) . . . . ?
C115 C116 C117 C118 -0.6(11) . . . . ?
C116 C117 C118 C119 0.2(12) . . . . ?
C117 C118 C119 C120 -0.6(12) . . . . ?
C118 C119 C120 C115 1.4(11) . . . . ?
C116 C115 C120 C119 -1.8(10) . . . . ?
C108 C115 C120 C119 -178.5(6) . . . . ?
C125 C121 C122 C123 -0.7(7) . . . . ?
Ti4 C121 C122 C123 -65.6(5) . . . . ?
C125 C121 C122 Ti4 65.0(4) . . . . ?
C121 C122 C123 C124 -0.4(7) . . . . ?
Ti4 C122 C123 C124 -64.7(5) . . . . ?
C121 C122 C123 Ti4 64.3(4) . . . . ?
C122 C123 C124 C125 1.4(7) . . . . ?
Ti4 C123 C124 C125 -62.4(4) . . . . ?
C122 C123 C124 Ti4 63.7(4) . . . . ?
C123 C124 C125 C121 -1.8(7) . . . . ?
Ti4 C124 C125 C121 -65.5(4) . . . . ?
C123 C124 C125 Ti4 63.7(5) . . . . ?
C122 C121 C125 C124 1.5(7) . . . . ?
Ti4 C121 C125 C124 67.1(4) . . . . ?
C122 C121 C125 Ti4 -65.6(4) . . . . ?
C130 C126 C127 C128 -0.8(7) . . . . ?
Ti4 C126 C127 C128 64.4(4) . . . . ?
C130 C126 C127 Ti4 -65.2(4) . . . . ?
C126 C127 C128 C129 1.8(7) . . . . ?
Ti4 C127 C128 C129 67.1(4) . . . . ?
C126 C127 C128 Ti4 -65.3(4) . . . . ?
C127 C128 C129 C130 -2.1(7) . . . . ?
Ti4 C128 C129 C130 63.9(4) . . . . ?
C127 C128 C129 Ti4 -66.1(4) . . . . ?
C128 C129 C130 C126 1.6(7) . . . . ?
Ti4 C129 C130 C126 64.2(4) . . . . ?
C128 C129 C130 Ti4 -62.6(4) . . . . ?
C127 C126 C130 C129 -0.5(7) . . . . ?
Ti4 C126 C130 C129 -65.1(4) . . . . ?
C127 C126 C130 Ti4 64.6(4) . . . . ?
C146 C131 C132 C133 -134.4(6) . . . . ?
C146 C131 C132 Ti4 39.4(5) . . . . ?
C131 C132 C133 C134 -170.7(6) . . . . ?
Ti4 C132 C133 C134 18.2(10) . . . . ?
C131 C132 C133 C140 8.0(9) . . . . ?
Ti4 C132 C133 C140 -163.1(5) . . . . ?
C132 C133 C134 C135 64.5(9) . . . . ?
C140 C133 C134 C135 -114.3(6) . . . . ?
C132 C133 C134 C139 -121.0(7) . . . . ?
C140 C133 C134 C139 60.2(7) . . . . ?
C139 C134 C135 C136 1.2(9) . . . . ?
C133 C134 C135 C136 175.9(6) . . . . ?
C134 C135 C136 C137 0.3(10) . . . . ?
C135 C136 C137 C138 -0.6(10) . . . . ?
C136 C137 C138 C139 -0.7(10) . . . . ?
C137 C138 C139 C134 2.3(10) . . . . ?
C135 C134 C139 C138 -2.5(9) . . . . ?
C133 C134 C139 C138 -177.2(6) . . . . ?
C132 C133 C140 C141 -118.0(7) . . . . ?
C134 C133 C140 C141 60.9(7) . . . . ?
C132 C133 C140 C145 65.9(8) . . . . ?
C134 C133 C140 C145 -115.2(6) . . . . ?
C145 C140 C141 C142 -1.7(9) . . . . ?
C133 C140 C141 C142 -177.9(5) . . . . ?
C140 C141 C142 C143 3.4(9) . . . . ?
C141 C142 C143 C144 -3.4(9) . . . . ?
C142 C143 C144 C145 1.9(9) . . . . ?
C143 C144 C145 C140 -0.3(9) . . . . ?
C141 C140 C145 C144 0.1(9) . . . . ?
C133 C140 C145 C144 176.3(5) . . . . ?
C132 C131 C146 C147 -62.6(6) . . . . ?
C131 C146 C147 C148 -127.3(6) . . . . ?
C131 C146 C147 Ti4 46.6(5) . . . . ?
C146 C147 C148 C155 -175.0(6) . . . . ?
Ti4 C147 C148 C155 13.9(11) . . . . ?
C146 C147 C148 C149 2.4(10) . . . . ?
Ti4 C147 C148 C149 -168.8(5) . . . . ?
C147 C148 C149 C150 54.1(10) . . . . ?
C155 C148 C149 C150 -128.3(7) . . . . ?
C147 C148 C149 C154 -127.9(7) . . . . ?
C155 C148 C149 C154 49.7(8) . . . . ?
C154 C149 C150 C151 3.3(10) . . . . ?
C148 C149 C150 C151 -178.6(6) . . . . ?
C149 C150 C151 C152 -0.5(11) . . . . ?
C150 C151 C152 C153 -2.1(12) . . . . ?
C151 C152 C153 C154 1.7(12) . . . . ?
C152 C153 C154 C149 1.2(11) . . . . ?
C150 C149 C154 C153 -3.7(10) . . . . ?
C148 C149 C154 C153 178.2(6) . . . . ?
C147 C148 C155 C160 56.3(10) . . . . ?
C149 C148 C155 C160 -121.3(7) . . . . ?
C147 C148 C155 C156 -125.6(7) . . . . ?
C149 C148 C155 C156 56.8(8) . . . . ?
C160 C155 C156 C157 -1.6(10) . . . . ?
C148 C155 C156 C157 -179.7(7) . . . . ?
C155 C156 C157 C158 0.7(12) . . . . ?
C156 C157 C158 C159 0.9(13) . . . . ?
C157 C158 C159 C160 -1.7(13) . . . . ?
C158 C159 C160 C155 0.8(11) . . . . ?
C156 C155 C160 C159 0.8(10) . . . . ?
C148 C155 C160 C159 178.9(6) . . . . ?
